data_2211122
loop_
_publ_author_name
'Chun-Yuan Zhu'
'Yan-Tuan Li'
'Zhi-Yong Wu'
'Man Jiang'

_publ_section_title
;
 Tris(propane-1,3-diammonium) decavanadate 5.5-hydrate
;
_journal_coeditor_code LN3021
_journal_issue 11
_journal_name_full 'Acta Crystallographica Section E'
_journal_page_first m3092
_journal_page_last m3095
_journal_paper_doi 10.1107/S1600536806042553
_journal_volume 62
_journal_year 2006
_chemical_formula_iupac '(C3 H12 N2)3 [V10 O28], 5.5H2 O'
_chemical_formula_moiety '3C3 H12 N2 3+, O28 V10 6-, 5.5H2 O'
_chemical_formula_sum 'C9 H47 N6 O33.5 V10'
_chemical_formula_weight 1284.93
_chemical_name_systematic
;
Tris(propane-1,3-diammonium) decavanadate 5.5-hydrate
;
_space_group_IT_number 14
_symmetry_cell_setting monoclinic
_symmetry_space_group_name_Hall '-P 2ybc'
_symmetry_space_group_name_H-M 'P 1 21/c 1'
_atom_sites_solution_hydrogens geom
_atom_sites_solution_primary direct
_atom_sites_solution_secondary difmap
_cell_angle_alpha 90.00
_cell_angle_beta 95.6090(10)
_cell_angle_gamma 90.00
_cell_formula_units_Z 4
_cell_length_a 14.1206(16)
_cell_length_b 14.4900(16)
_cell_length_c 18.733(2)
_cell_measurement_reflns_used 3320
_cell_measurement_temperature 298(2)
_cell_measurement_theta_max 25.116
_cell_measurement_theta_min 2.372
_cell_volume 3814.6(7)
_computing_cell_refinement 'SAINT (Bruker, 2002)'
_computing_data_collection 'SMART (Bruker, 2002)'
_computing_data_reduction SAINT
_computing_molecular_graphics 'CAMERON (Watkin <i>et al.</i>,  1993) and XP (Siemens, 1994)'
_computing_publication_material 'WinGX (Farrugia, 1999)'
_computing_structure_refinement 'SHELXL97 (Sheldrick, 1997)'
_computing_structure_solution 'SHELXS97 (Sheldrick, 1997)'
_diffrn_ambient_temperature 298(2)
_diffrn_measured_fraction_theta_full 0.998
_diffrn_measured_fraction_theta_max 0.998
_diffrn_measurement_device_type 'Bruker APEX area-detector'
_diffrn_measurement_method '\f and \w'
_diffrn_radiation_monochromator graphite
_diffrn_radiation_source 'fine-focus sealed tube'
_diffrn_radiation_type MoK\a
_diffrn_radiation_wavelength 0.71073
_diffrn_reflns_av_R_equivalents 0.0309
_diffrn_reflns_av_sigmaI/netI 0.0431
_diffrn_reflns_limit_h_max 16
_diffrn_reflns_limit_h_min -11
_diffrn_reflns_limit_k_max 17
_diffrn_reflns_limit_k_min -17
_diffrn_reflns_limit_l_max 21
_diffrn_reflns_limit_l_min -22
_diffrn_reflns_number 15786
_diffrn_reflns_theta_full 25.24
_diffrn_reflns_theta_max 25.24
_diffrn_reflns_theta_min 1.45
_diffrn_standards_decay_% 0
_diffrn_standards_number 0
_exptl_absorpt_coefficient_mu 2.447
_exptl_absorpt_correction_T_max 0.5843
_exptl_absorpt_correction_T_min 0.4740
_exptl_absorpt_correction_type multi-scan
_exptl_absorpt_process_details '(SADABS; Bruker, 2002)'
_exptl_crystal_colour orange
_exptl_crystal_density_diffrn 2.236
_exptl_crystal_density_method 'not measured'
_exptl_crystal_description block
_exptl_crystal_F_000 2560
_exptl_crystal_size_max 0.33
_exptl_crystal_size_mid 0.25
_exptl_crystal_size_min 0.22
_refine_diff_density_max 0.568
_refine_diff_density_min -0.533
_refine_ls_extinction_method none
_refine_ls_goodness_of_fit_ref 1.009
_refine_ls_hydrogen_treatment constr
_refine_ls_matrix_type full
_refine_ls_number_parameters 589
_refine_ls_number_reflns 6903
_refine_ls_number_restraints 6
_refine_ls_restrained_S_all 1.009
_refine_ls_R_factor_all 0.0451
_refine_ls_R_factor_gt 0.0346
_refine_ls_shift/su_max 0.001
_refine_ls_shift/su_mean 0.000
_refine_ls_structure_factor_coef Fsqd
_refine_ls_weighting_details 'calc w=1/[\s^2^(Fo^2^)+(0.0398P)^2^] where P=(Fo^2^+2Fc^2^)/3'
_refine_ls_weighting_scheme calc
_refine_ls_wR_factor_gt 0.0807
_refine_ls_wR_factor_ref 0.0844
_reflns_number_gt 5600
_reflns_number_total 6911
_reflns_threshold_expression I>2\s(I)
_cod_data_source_file ln3021.cif
_cod_data_source_block I
_cod_original_sg_symbol_H-M 'P 21/c'
_cod_database_code 2211122
_cod_database_fobs_code 2211122

loop_
_symmetry_equiv_pos_as_xyz
'x, y, z'
'-x, y+1/2, -z+1/2'
'-x, -y, -z'
'x, -y-1/2, z-1/2'

loop_
_atom_site_type_symbol
_atom_site_label
_atom_site_fract_x
_atom_site_fract_y
_atom_site_fract_z
_atom_site_U_iso_or_equiv
_atom_site_adp_type
_atom_site_calc_flag
_atom_site_refinement_flags
_atom_site_occupancy
_atom_site_disorder_assembly
_atom_site_disorder_group
V V1 0.04818(5) 0.48730(4) 0.32355(3) 0.02634(16) Uani d . 1 . .
V V2 0.02113(4) 0.39692(4) 0.46839(3) 0.01960(15) Uani d . 1 . .
V V3 0.16898(4) 0.55936(4) 0.46047(3) 0.02315(15) Uani d . 1 . .
V V4 0.00967(5) 0.67971(4) 0.38175(3) 0.02860(17) Uani d . 1 . .
V V5 -0.13999(4) 0.52541(4) 0.39251(3) 0.02272(15) Uani d . 1 . .
O O1 0.0733(2) 0.44377(19) 0.24886(12) 0.0386(7) Uani d . 1 . .
O O2 0.01828(17) 0.29669(15) 0.51292(12) 0.0264(6) Uani d . 1 . .
O O3 0.27973(18) 0.57270(18) 0.48417(13) 0.0364(7) Uani d . 1 . .
O O4 0.0043(2) 0.78344(18) 0.35137(14) 0.0447(8) Uani d . 1 . .
O O5 -0.25169(18) 0.51484(18) 0.36809(12) 0.0344(7) Uani d . 1 . .
O O6 0.04342(17) 0.37005(15) 0.38317(12) 0.0246(6) Uani d . 1 . .
O O7 0.16749(17) 0.50399(16) 0.37229(12) 0.0257(6) Uani d . 1 . .
O O8 0.03696(18) 0.61172(16) 0.30463(12) 0.0283(6) Uani d . 1 . .
O O9 -0.08592(17) 0.47757(16) 0.31700(11) 0.0246(6) Uani d . 1 . .
O O10 0.14546(16) 0.43631(15) 0.50442(11) 0.0200(5) Uani d . 1 . .
O O11 0.13523(17) 0.67240(16) 0.42379(12) 0.0266(6) Uani d . 1 . .
O O12 -0.11684(17) 0.64614(16) 0.37086(12) 0.0272(6) Uani d . 1 . .
O O13 -0.11614(16) 0.40821(15) 0.44729(11) 0.0196(5) Uani d . 1 . .
O O14 0.01250(16) 0.53660(14) 0.43606(11) 0.0178(5) Uani d . 1 . .
V V6 0.50345(5) 0.53587(4) 0.18094(3) 0.02260(15) Uani d . 1 . .
V V7 0.45623(4) 0.36035(4) 0.08669(3) 0.02214(15) Uani d . 1 . .
V V9 0.44388(4) 0.66390(4) 0.04997(3) 0.02203(15) Uani d . 1 . .
V V8 0.30635(5) 0.51540(4) 0.09726(3) 0.02579(16) Uani d . 1 . .
V V10 0.60574(4) 0.51205(4) 0.04415(3) 0.01805(14) Uani d . 1 . .
O O15 0.54301(19) 0.55187(17) 0.26261(12) 0.0331(7) Uani d . 1 . .
O O16 0.45776(19) 0.25094(16) 0.10004(13) 0.0340(7) Uani d . 1 . .
O O17 0.19741(19) 0.51800(19) 0.11561(14) 0.0395(7) Uani d . 1 . .
O O18 0.4419(2) 0.77317(16) 0.03739(13) 0.0373(7) Uani d . 1 . .
O O19 0.71289(17) 0.50456(16) 0.01346(12) 0.0256(6) Uani d . 1 . .
O O20 0.50321(17) 0.40603(15) 0.17283(11) 0.0233(6) Uani d . 1 . .
O O21 0.37267(17) 0.53257(16) 0.18366(12) 0.0250(6) Uani d . 1 . .
O O22 0.49700(17) 0.65478(15) 0.14381(11) 0.0235(6) Uani d . 1 . .
O O23 0.62632(17) 0.52646(15) 0.13476(11) 0.0225(5) Uani d . 1 . .
O O24 0.33126(17) 0.38977(16) 0.09790(12) 0.0251(6) Uani d . 1 . .
O O25 0.32378(17) 0.63859(16) 0.07027(12) 0.0265(6) Uani d . 1 . .
O O26 0.57511(16) 0.63533(14) 0.01978(11) 0.0191(5) Uani d . 1 . .
O O27 0.58343(16) 0.37895(14) 0.04962(11) 0.0187(5) Uani d . 1 . .
O O28 0.45576(16) 0.51098(14) 0.05942(11) 0.0174(5) Uani d . 1 . .
N N1 0.3289(2) 0.2698(2) 0.37747(15) 0.0353(8) Uani d . 1 . .
H H1C 0.3233 0.2888 0.4220 0.053 Uiso calc R 1 . .
H H1D 0.3466 0.3170 0.3514 0.053 Uiso calc R 1 . .
H H1E 0.3726 0.2254 0.3782 0.053 Uiso calc R 1 . .
C C1 0.2846(3) 0.2374(3) 0.2170(2) 0.0345(10) Uani d . 1 . .
H H1A 0.3427 0.2682 0.2358 0.041 Uiso calc R 1 . .
H H1B 0.3002 0.1955 0.1795 0.041 Uiso calc R 1 . .
C C2 0.2459(3) 0.1827(3) 0.27621(19) 0.0376(10) Uani d . 1 . .
H H2A 0.2870 0.1298 0.2867 0.045 Uiso calc R 1 . .
H H2B 0.1836 0.1594 0.2585 0.045 Uiso calc R 1 . .
C C3 0.2366(3) 0.2337(3) 0.3455(2) 0.0393(11) Uani d . 1 . .
H H3A 0.1924 0.2846 0.3364 0.047 Uiso calc R 1 . .
H H3B 0.2106 0.1923 0.3793 0.047 Uiso calc R 1 . .
N N2 0.2163(2) 0.3068(2) 0.18607(16) 0.0373(8) Uani d . 1 . .
H H2C 0.1637 0.2786 0.1671 0.056 Uiso calc R 1 . .
H H2D 0.2421 0.3383 0.1521 0.056 Uiso calc R 1 . .
H H2E 0.2017 0.3453 0.2203 0.056 Uiso calc R 1 . .
N N3 0.1907(2) 0.7532(2) 0.12829(15) 0.0301(7) Uani d . 1 . .
H H3C 0.1715 0.8018 0.1016 0.045 Uiso calc R 1 . .
H H3D 0.1411 0.7170 0.1340 0.045 Uiso calc R 1 . .
H H3E 0.2338 0.7217 0.1066 0.045 Uiso calc R 1 . .
C C4 0.2333(3) 0.7850(3) 0.19911(19) 0.0387(10) Uani d . 1 . .
H H4A 0.1898 0.8272 0.2193 0.046 Uiso calc R 1 . .
H H4B 0.2916 0.8183 0.1932 0.046 Uiso calc R 1 . .
C C5 0.2553(3) 0.7056(3) 0.25072(19) 0.0354(10) Uani d . 1 . .
H H5A 0.1959 0.6807 0.2643 0.042 Uiso calc R 1 . .
H H5B 0.2867 0.6571 0.2261 0.042 Uiso calc R 1 . .
C C6 0.3175(3) 0.7315(3) 0.3179(2) 0.0397(10) Uani d . 1 . .
H H6A 0.3416 0.6755 0.3415 0.048 Uiso calc R 1 . .
H H6B 0.3716 0.7664 0.3044 0.048 Uiso calc R 1 . .
N N4 0.2683(2) 0.7866(2) 0.36940(15) 0.0311(8) Uani d . 1 . .
H H4C 0.3109 0.8096 0.4029 0.047 Uiso calc R 1 . .
H H4D 0.2275 0.7508 0.3900 0.047 Uiso calc R 1 . .
H H4E 0.2367 0.8327 0.3464 0.047 Uiso calc R 1 . .
N N5 0.439(2) 0.523(2) 0.5932(16) 0.039(4) Uani d PD 0.50 A -1
H H5C 0.4146 0.4778 0.6180 0.059 Uiso calc PR 0.50 A -1
H H5D 0.3966 0.5387 0.5566 0.059 Uiso calc PR 0.50 A -1
H H5E 0.4509 0.5717 0.6215 0.059 Uiso calc PR 0.50 A -1
C C7 0.5269(11) 0.4914(14) 0.5656(8) 0.041(4) Uani d PD 0.50 A -1
H H7A 0.5190 0.4287 0.5480 0.049 Uiso calc PR 0.50 A -1
H H7B 0.5783 0.4919 0.6040 0.049 Uiso calc PR 0.50 A -1
C C8 0.5515(7) 0.5542(5) 0.5055(4) 0.045(2) Uani d PD 0.50 A -1
H H8A 0.5313 0.6165 0.5157 0.053 Uiso calc PR 0.50 A -1
H H8B 0.6201 0.5552 0.5049 0.053 Uiso calc PR 0.50 A -1
C C9 0.5074(11) 0.5274(13) 0.4323(8) 0.045(4) Uani d PD 0.50 A -1
H H9A 0.4431 0.5054 0.4356 0.054 Uiso calc PR 0.50 A -1
H H9B 0.5041 0.5810 0.4011 0.054 Uiso calc PR 0.50 A -1
N N6 0.564(3) 0.454(2) 0.4012(16) 0.039(4) Uani d PD 0.50 A -1
H H6C 0.5289 0.4273 0.3648 0.059 Uiso calc PR 0.50 A -1
H H6D 0.5811 0.4121 0.4346 0.059 Uiso calc PR 0.50 A -1
H H6E 0.6156 0.4788 0.3854 0.059 Uiso calc PR 0.50 A -1
N N7 0.0025(8) 0.5178(15) -0.1069(7) 0.041(3) Uani d PD 0.50 B -2
H H7C 0.0179 0.5686 -0.1299 0.062 Uiso calc PR 0.50 B -2
H H7D -0.0578 0.5214 -0.0972 0.062 Uiso calc PR 0.50 B -2
H H7E 0.0099 0.4687 -0.1344 0.062 Uiso calc PR 0.50 B -2
C C10 0.0645(7) 0.5092(7) -0.0399(5) 0.041(2) Uani d PD 0.50 B -2
H H10A 0.0568 0.5627 -0.0098 0.050 Uiso calc PR 0.50 B -2
H H10B 0.1304 0.5064 -0.0502 0.050 Uiso calc PR 0.50 B -2
C C11 0.0390(6) 0.4222(6) -0.0007(4) 0.042(2) Uani d PD 0.50 B -2
H H11A 0.0322 0.3717 -0.0349 0.050 Uiso calc PR 0.50 B -2
H H11B 0.0912 0.4070 0.0349 0.050 Uiso calc PR 0.50 B -2
C C12 -0.0506(7) 0.4297(6) 0.0358(5) 0.043(3) Uani d PD 0.50 B -2
H H12A -0.1009 0.4537 0.0019 0.051 Uiso calc PR 0.50 B -2
H H12B -0.0693 0.3686 0.0501 0.051 Uiso calc PR 0.50 B -2
N N8 -0.0406(9) 0.4895(15) 0.0990(7) 0.060(5) Uani d PD 0.50 B -2
H H8C -0.0891 0.4799 0.1251 0.090 Uiso calc PR 0.50 B -2
H H8D -0.0404 0.5482 0.0852 0.090 Uiso calc PR 0.50 B -2
H H8E 0.0138 0.4767 0.1252 0.090 Uiso calc PR 0.50 B -2
O O5W -0.1225(5) 0.6358(4) -0.0056(4) 0.0614(19) Uani d P 0.50 C -2
O O1W -0.1844(2) 0.45731(17) 0.18460(13) 0.0387(7) Uani d . 1 . .
H H1W -0.1598 0.4753 0.2262 0.080 Uiso d R 1 . .
H H2W -0.2368 0.4922 0.1725 0.080 Uiso d R 1 . .
O O2W 0.0105(2) 0.67987(19) 0.16530(14) 0.0454(8) Uani d . 1 . .
H H3W 0.0102 0.6664 0.2125 0.080 Uiso d R 1 . .
H H4W -0.0139 0.7349 0.1599 0.080 Uiso d R 1 . .
O O3W 0.5102(2) 0.33095(19) 0.30456(14) 0.0556(9) Uani d . 1 . .
H H5W 0.5144 0.3394 0.2576 0.080 Uiso d R 1 . .
H H6W 0.5221 0.2712 0.3137 0.080 Uiso d R 1 . .
O O4W 0.3082(2) 0.43694(19) 0.29993(14) 0.0540(9) Uani d . 1 . .
H H7W 0.3238 0.4694 0.2606 0.080 Uiso d R 1 . .
H H8W 0.2556 0.4643 0.3131 0.080 Uiso d R 1 . .
O O6W 0.2674(5) 0.2866(5) 0.5112(2) 0.071(3) Uani d P 0.660(9) D 3
H H11W 0.3230 0.2990 0.5423 0.080 Uiso d PR 0.660(9) D 3
H H12W 0.2358 0.3386 0.5100 0.080 Uiso d PR 0.660(9) D 3
O O7W 0.3300(7) 0.3587(7) 0.5077(4) 0.040(4) Uani d P 0.340(9) D 4
H H13W 0.2774 0.3927 0.5123 0.080 Uiso d PR 0.340(9) D 4
H H14W 0.3619 0.3534 0.5516 0.080 Uiso d PR 0.340(9) D 4

loop_
_atom_site_aniso_label
_atom_site_aniso_U_11
_atom_site_aniso_U_22
_atom_site_aniso_U_33
_atom_site_aniso_U_12
_atom_site_aniso_U_13
_atom_site_aniso_U_23
V1 0.0277(4) 0.0340(4) 0.0176(3) -0.0018(3) 0.0036(3) -0.0027(3)
V2 0.0205(3) 0.0188(3) 0.0194(3) 0.0004(3) 0.0015(3) -0.0026(2)
V3 0.0185(3) 0.0315(4) 0.0195(3) -0.0042(3) 0.0021(3) 0.0005(3)
V4 0.0351(4) 0.0244(3) 0.0263(3) -0.0004(3) 0.0029(3) 0.0068(3)
V5 0.0192(3) 0.0295(3) 0.0187(3) -0.0001(3) -0.0019(3) 0.0019(3)
O1 0.0410(18) 0.0533(18) 0.0224(14) -0.0049(14) 0.0071(13) -0.0078(12)
O2 0.0317(16) 0.0195(13) 0.0277(13) 0.0008(11) 0.0018(12) -0.0006(11)
O3 0.0244(15) 0.0542(18) 0.0304(15) -0.0099(13) 0.0018(12) -0.0021(13)
O4 0.058(2) 0.0300(15) 0.0455(17) -0.0010(14) 0.0032(15) 0.0142(13)
O5 0.0211(15) 0.0500(17) 0.0304(15) -0.0006(13) -0.0054(12) 0.0020(12)
O6 0.0259(14) 0.0239(13) 0.0241(13) 0.0007(11) 0.0033(11) -0.0070(10)
O7 0.0216(14) 0.0361(15) 0.0199(13) -0.0016(12) 0.0052(11) -0.0015(11)
O8 0.0314(16) 0.0332(15) 0.0203(13) -0.0031(12) 0.0022(11) 0.0041(11)
O9 0.0234(14) 0.0323(14) 0.0172(12) -0.0031(11) -0.0023(11) -0.0021(10)
O10 0.0179(13) 0.0230(13) 0.0187(12) 0.0008(10) -0.0006(10) -0.0016(10)
O11 0.0271(15) 0.0290(14) 0.0240(13) -0.0100(12) 0.0036(11) 0.0013(11)
O12 0.0275(15) 0.0290(14) 0.0239(13) 0.0039(12) -0.0032(11) 0.0072(11)
O13 0.0188(13) 0.0219(12) 0.0177(12) -0.0039(10) 0.0003(10) -0.0024(10)
O14 0.0163(13) 0.0195(12) 0.0175(12) -0.0015(10) 0.0009(10) -0.0003(9)
V6 0.0263(4) 0.0259(3) 0.0152(3) -0.0005(3) 0.0003(3) -0.0001(2)
V7 0.0273(4) 0.0196(3) 0.0197(3) -0.0012(3) 0.0030(3) 0.0019(2)
V9 0.0292(4) 0.0182(3) 0.0185(3) 0.0040(3) 0.0015(3) -0.0020(2)
V8 0.0208(4) 0.0347(4) 0.0223(3) 0.0017(3) 0.0044(3) -0.0015(3)
V10 0.0169(3) 0.0206(3) 0.0161(3) 0.0001(3) -0.0014(2) -0.0008(2)
O15 0.0419(18) 0.0381(16) 0.0184(13) -0.0006(13) -0.0017(12) -0.0015(11)
O16 0.0478(18) 0.0223(14) 0.0324(15) -0.0018(13) 0.0062(13) 0.0035(11)
O17 0.0243(16) 0.0580(19) 0.0373(16) 0.0018(14) 0.0087(13) -0.0015(14)
O18 0.061(2) 0.0212(14) 0.0285(14) 0.0089(13) -0.0005(14) -0.0022(11)
O19 0.0165(13) 0.0372(15) 0.0223(13) 0.0022(11) -0.0025(11) -0.0019(11)
O20 0.0318(15) 0.0209(13) 0.0165(12) 0.0015(11) -0.0007(11) 0.0014(10)
O21 0.0260(15) 0.0296(14) 0.0198(13) 0.0012(11) 0.0037(11) -0.0030(10)
O22 0.0314(15) 0.0199(12) 0.0188(12) 0.0009(11) 0.0010(11) -0.0032(10)
O23 0.0210(14) 0.0271(13) 0.0183(12) -0.0007(11) -0.0033(10) -0.0022(10)
O24 0.0227(14) 0.0298(14) 0.0230(13) -0.0062(11) 0.0033(11) 0.0014(11)
O25 0.0252(15) 0.0286(14) 0.0256(13) 0.0096(11) 0.0030(11) -0.0006(11)
O26 0.0213(13) 0.0172(12) 0.0181(12) -0.0008(10) -0.0013(10) -0.0014(9)
O27 0.0217(13) 0.0171(12) 0.0168(12) 0.0032(10) -0.0017(10) -0.0009(9)
O28 0.0185(13) 0.0185(12) 0.0147(12) 0.0015(10) -0.0006(10) -0.0006(9)
N1 0.034(2) 0.044(2) 0.0265(17) 0.0073(16) -0.0035(15) 0.0028(15)
C1 0.030(2) 0.039(2) 0.035(2) -0.0021(19) 0.0026(19) -0.0015(18)
C2 0.037(3) 0.036(2) 0.038(2) -0.005(2) -0.003(2) 0.0092(19)
C3 0.030(2) 0.057(3) 0.031(2) -0.003(2) 0.0041(19) 0.018(2)
N2 0.039(2) 0.0355(19) 0.0373(19) -0.0102(16) 0.0039(16) 0.0073(15)
N3 0.0334(19) 0.0283(17) 0.0293(17) 0.0057(15) 0.0055(15) 0.0030(14)
C4 0.049(3) 0.032(2) 0.034(2) 0.000(2) -0.005(2) -0.0004(18)
C5 0.040(3) 0.033(2) 0.032(2) 0.0050(19) 0.0006(19) -0.0054(18)
C6 0.034(3) 0.050(3) 0.034(2) 0.006(2) -0.0010(19) 0.005(2)
N4 0.0309(19) 0.0341(18) 0.0269(17) -0.0116(15) -0.0048(15) 0.0044(14)
N5 0.038(3) 0.057(14) 0.022(4) -0.001(7) 0.000(2) 0.006(6)
C7 0.036(9) 0.052(10) 0.035(7) 0.011(7) 0.002(5) 0.001(5)
C8 0.048(6) 0.026(4) 0.063(6) 0.009(4) 0.020(5) -0.015(4)
C9 0.052(12) 0.041(8) 0.043(7) 0.018(8) 0.006(7) 0.013(5)
N6 0.038(3) 0.057(14) 0.022(4) -0.001(7) 0.000(2) 0.006(6)
N7 0.030(7) 0.058(6) 0.036(5) -0.007(7) 0.002(5) 0.010(4)
C10 0.029(5) 0.071(7) 0.024(5) -0.006(5) -0.001(4) 0.011(5)
C11 0.046(6) 0.042(5) 0.036(5) 0.005(4) -0.001(4) -0.003(4)
C12 0.056(7) 0.032(5) 0.040(5) 0.006(5) 0.003(5) 0.010(5)
N8 0.060(11) 0.064(9) 0.058(9) -0.018(10) 0.013(8) -0.009(7)
O5W 0.063(5) 0.038(4) 0.082(5) -0.008(3) 0.000(4) 0.002(3)
O1W 0.0464(19) 0.0389(16) 0.0284(15) 0.0026(14) -0.0086(13) -0.0026(12)
O2W 0.049(2) 0.0515(19) 0.0358(16) 0.0025(15) 0.0037(14) 0.0110(14)
O3W 0.089(3) 0.0392(18) 0.0385(17) 0.0055(17) 0.0074(17) 0.0185(14)
O4W 0.065(2) 0.0495(19) 0.0525(19) 0.0261(17) 0.0332(17) 0.0175(15)
O6W 0.069(5) 0.094(6) 0.050(3) 0.051(4) 0.006(3) 0.009(3)
O7W 0.046(7) 0.047(7) 0.026(5) 0.027(5) 0.004(4) -0.001(4)

loop_
_atom_type_symbol
_atom_type_description
_atom_type_scat_dispersion_real
_atom_type_scat_dispersion_imag
_atom_type_scat_source
C C 0.0033 0.0016 'International Tables Vol C Tables 4.2.6.8 and 6.1.1.4'
H H 0.0000 0.0000 'International Tables Vol C Tables 4.2.6.8 and 6.1.1.4'
N N 0.0061 0.0033 'International Tables Vol C Tables 4.2.6.8 and 6.1.1.4'
O O 0.0106 0.0060 'International Tables Vol C Tables 4.2.6.8 and 6.1.1.4'
V V 0.3005 0.5294 'International Tables Vol C Tables 4.2.6.8 and 6.1.1.4'

loop_
_geom_angle_atom_site_label_1
_geom_angle_atom_site_label_2
_geom_angle_atom_site_label_3
_geom_angle_site_symmetry_1
_geom_angle_site_symmetry_3
_geom_angle
O1 V1 O8 . . 103.83(12)
O1 V1 O7 . . 102.29(13)
O8 V1 O7 . . 91.38(11)
O1 V1 O9 . . 102.68(12)
O8 V1 O9 . . 89.64(11)
O7 V1 O9 . . 153.99(10)
O1 V1 O6 . . 99.91(12)
O8 V1 O6 . . 156.20(10)
O7 V1 O6 . . 85.17(10)
O9 V1 O6 . . 83.50(10)
O1 V1 O14 . . 174.71(11)
O8 V1 O14 . . 81.46(9)
O7 V1 O14 . . 77.32(9)
O9 V1 O14 . . 77.14(9)
O6 V1 O14 . . 74.80(8)
O1 V1 V4 . . 136.89(10)
O8 V1 V4 . . 33.06(7)
O7 V1 V4 . . 83.70(7)
O9 V1 V4 . . 83.07(7)
O6 V1 V4 . . 123.20(7)
O14 V1 V4 . . 48.40(5)
O1 V1 V2 . . 131.28(10)
O8 V1 V2 . . 124.89(7)
O7 V1 V2 . . 78.80(7)
O9 V1 V2 . . 79.35(7)
O6 V1 V2 . . 31.40(6)
O14 V1 V2 . . 43.43(5)
V4 V1 V2 . . 91.83(2)
O1 V1 V5 . . 134.52(10)
O8 V1 V5 . . 81.10(8)
O7 V1 V5 . . 122.96(7)
O9 V1 V5 . . 31.87(7)
O6 V1 V5 . . 81.10(7)
O14 V1 V5 . . 45.65(6)
V4 V1 V5 . . 60.16(2)
V2 V1 V5 . . 61.593(19)
O1 V1 V3 . . 134.30(10)
O8 V1 V3 . . 81.97(7)
O7 V1 V3 . . 32.07(7)
O9 V1 V3 . . 122.83(7)
O6 V1 V3 . . 82.71(7)
O14 V1 V3 . . 45.70(6)
V4 V1 V3 . . 60.27(2)
V2 V1 V3 . . 61.39(2)
V5 V1 V3 . . 91.13(2)
O2 V2 O6 . . 106.50(11)
O2 V2 O10 . . 98.58(11)
O6 V2 O10 . . 98.75(11)
O2 V2 O13 . . 95.85(11)
O6 V2 O13 . . 95.77(10)
O10 V2 O13 . . 155.67(10)
O2 V2 O14 . . 165.59(10)
O6 V2 O14 . . 87.77(10)
O10 V2 O14 . . 80.79(9)
O13 V2 O14 . . 80.38(9)
O2 V2 O14 . 3_566 87.45(10)
O6 V2 O14 . 3_566 165.90(10)
O10 V2 O14 . 3_566 80.80(9)
O13 V2 O14 . 3_566 80.39(9)
O14 V2 O14 . 3_566 78.23(9)
O2 V2 V1 . . 145.08(8)
O6 V2 V1 . . 38.58(8)
O10 V2 V1 . . 89.73(7)
O13 V2 V1 . . 89.55(7)
O14 V2 V1 . . 49.21(6)
O14 V2 V1 3_566 . 127.44(6)
O2 V2 V4 . 3_566 39.14(8)
O6 V2 V4 . 3_566 145.64(8)
O10 V2 V4 . 3_566 89.57(7)
O13 V2 V4 . 3_566 89.36(7)
O14 V2 V4 . 3_566 126.56(6)
O14 V2 V4 3_566 3_566 48.33(6)
V1 V2 V4 . 3_566 175.76(3)
O3 V3 O11 . . 102.08(13)
O3 V3 O7 . . 103.19(12)
O11 V3 O7 . . 94.25(10)
O3 V3 O13 . 3_566 99.74(11)
O11 V3 O13 . 3_566 90.50(10)
O7 V3 O13 . 3_566 155.02(10)
O3 V3 O10 . . 100.99(12)
O11 V3 O10 . . 155.06(11)
O7 V3 O10 . . 89.59(10)
O13 V3 O10 3_566 . 76.35(9)
O3 V3 O14 . . 175.45(11)
O11 V3 O14 . . 80.72(9)
O7 V3 O14 . . 80.06(9)
O13 V3 O14 3_566 . 76.54(8)
O10 V3 O14 . . 75.69(8)
O3 V3 V5 . 3_566 90.68(9)
O11 V3 V5 . 3_566 130.04(8)
O7 V3 V5 . 3_566 129.79(8)
O13 V3 V5 3_566 3_566 39.56(6)
O10 V3 V5 . 3_566 40.20(6)
O14 V3 V5 . 3_566 84.78(6)
O3 V3 V4 . . 135.21(10)
O11 V3 V4 . . 33.34(8)
O7 V3 V4 . . 82.76(8)
O13 V3 V4 3_566 . 87.95(7)
O10 V3 V4 . . 123.60(7)
O14 V3 V4 . . 47.92(6)
V5 V3 V4 3_566 . 119.72(3)
O3 V3 V1 . . 135.40(9)
O11 V3 V1 . . 83.62(7)
O7 V3 V1 . . 32.41(8)
O13 V3 V1 3_566 . 124.61(7)
O10 V3 V1 . . 86.60(6)
O14 V3 V1 . . 48.12(5)
V5 V3 V1 3_566 . 119.49(3)
V4 V3 V1 . . 58.96(2)
O4 V4 O8 . . 103.39(13)
O4 V4 O12 . . 101.29(13)
O8 V4 O12 . . 92.71(11)
O4 V4 O11 . . 102.26(13)
O8 V4 O11 . . 92.18(11)
O12 V4 O11 . . 154.11(10)
O4 V4 O2 . 3_566 100.11(12)
O8 V4 O2 . 3_566 156.49(10)
O12 V4 O2 . 3_566 82.91(10)
O11 V4 O2 . 3_566 82.52(10)
O4 V4 O14 . . 174.18(12)
O8 V4 O14 . . 82.40(9)
O12 V4 O14 . . 77.67(9)
O11 V4 O14 . . 77.81(9)
O2 V4 O14 3_566 . 74.10(8)
O4 V4 V1 . . 136.87(11)
O8 V4 V1 . . 33.48(7)
O12 V4 V1 . . 85.65(8)
O11 V4 V1 . . 84.51(7)
O2 V4 V1 3_566 . 123.01(7)
O14 V4 V1 . . 48.92(5)
O4 V4 V2 . 3_566 130.72(11)
O8 V4 V2 . 3_566 125.88(8)
O12 V4 V2 . 3_566 77.57(7)
O11 V4 V2 . 3_566 78.99(7)
O2 V4 V2 3_566 3_566 30.63(6)
O14 V4 V2 . 3_566 43.48(5)
V1 V4 V2 . 3_566 92.40(2)
O4 V4 V5 . . 133.60(11)
O8 V4 V5 . . 81.93(8)
O12 V4 V5 . . 32.49(7)
O11 V4 V5 . . 123.80(7)
O2 V4 V5 3_566 . 82.12(7)
O14 V4 V5 . . 45.99(6)
V1 V4 V5 . . 60.78(2)
V2 V4 V5 3_566 . 61.553(19)
O4 V4 V3 . . 134.54(11)
O8 V4 V3 . . 82.71(8)
O12 V4 V3 . . 123.64(7)
O11 V4 V3 . . 32.34(7)
O2 V4 V3 3_566 . 80.64(7)
O14 V4 V3 . . 45.99(6)
V1 V4 V3 . . 60.77(2)
V2 V4 V3 3_566 . 61.70(2)
V5 V4 V3 . . 91.77(2)
O5 V5 O9 . . 102.61(12)
O5 V5 O12 . . 102.68(12)
O9 V5 O12 . . 95.44(11)
O5 V5 O13 . . 100.19(11)
O9 V5 O13 . . 90.75(10)
O12 V5 O13 . . 154.35(10)
O5 V5 O10 . 3_566 99.81(11)
O9 V5 O10 . 3_566 155.75(10)
O12 V5 O10 . 3_566 88.50(10)
O13 V5 O10 . 3_566 76.24(9)
O5 V5 O14 . . 175.00(11)
O9 V5 O14 . . 81.25(9)
O12 V5 O14 . . 79.93(9)
O13 V5 O14 . . 76.45(9)
O10 V5 O14 3_566 . 75.89(8)
O5 V5 V3 . 3_566 90.23(9)
O9 V5 V3 . 3_566 130.49(8)
O12 V5 V3 . 3_566 128.39(8)
O13 V5 V3 . 3_566 39.75(6)
O10 V5 V3 3_566 3_566 39.91(6)
O14 V5 V3 . 3_566 84.83(6)
O5 V5 V4 . . 135.06(10)
O9 V5 V4 . . 83.28(8)
O12 V5 V4 . . 32.72(8)
O13 V5 V4 . . 124.47(7)
O10 V5 V4 3_566 . 87.37(7)
O14 V5 V4 . . 48.04(6)
V3 V5 V4 3_566 . 119.84(2)
O5 V5 V1 . . 135.94(9)
O9 V5 V1 . . 33.48(7)
O12 V5 V1 . . 84.24(8)
O13 V5 V1 . . 87.39(7)
O10 V5 V1 3_566 . 124.03(7)
O14 V5 V1 . . 48.18(6)
V3 V5 V1 3_566 . 119.57(3)
V4 V5 V1 . . 59.06(2)
V2 O2 V4 . 3_566 110.23(11)
V2 O6 V1 . . 110.02(11)
V3 O7 V1 . . 115.52(13)
V4 O8 V1 . . 113.45(12)
V5 O9 V1 . . 114.65(12)
V2 O10 V3 . . 107.74(10)
V2 O10 V5 . 3_566 107.52(11)
V3 O10 V5 . 3_566 99.89(9)
V3 O11 V4 . . 114.32(12)
V5 O12 V4 . . 114.79(12)
V2 O13 V5 . . 106.89(10)
V2 O13 V3 . 3_566 106.97(10)
V5 O13 V3 . 3_566 100.69(10)
V2 O14 V2 . 3_566 101.77(9)
V2 O14 V5 . . 93.54(8)
V2 O14 V5 3_566 . 93.08(9)
V2 O14 V3 . . 93.13(8)
V2 O14 V3 3_566 . 93.35(8)
V5 O14 V3 . . 169.61(11)
V2 O14 V4 . . 170.04(11)
V2 O14 V4 3_566 . 88.19(8)
V5 O14 V4 . . 85.97(8)
V3 O14 V4 . . 86.09(8)
V2 O14 V1 . . 87.36(8)
V2 O14 V1 3_566 . 170.86(11)
V5 O14 V1 . . 86.17(7)
V3 O14 V1 . . 86.18(8)
V4 O14 V1 . . 82.68(7)
O15 V6 O21 . . 103.55(12)
O15 V6 O22 . . 102.97(11)
O21 V6 O22 . . 91.24(10)
O15 V6 O20 . . 102.71(11)
O21 V6 O20 . . 89.00(10)
O22 V6 O20 . . 153.51(10)
O15 V6 O23 . . 100.72(12)
O21 V6 O23 . . 155.66(10)
O22 V6 O23 . . 85.12(10)
O20 V6 O23 . . 83.86(10)
O15 V6 O28 . . 176.22(12)
O21 V6 O28 . . 80.20(9)
O22 V6 O28 . . 77.26(8)
O20 V6 O28 . . 76.69(8)
O23 V6 O28 . . 75.52(8)
O15 V6 V8 . . 135.97(10)
O21 V6 V8 . . 32.43(7)
O22 V6 V8 . . 83.66(8)
O20 V6 V8 . . 82.43(7)
O23 V6 V8 . . 123.29(7)
O28 V6 V8 . . 47.77(6)
O15 V6 V10 . . 131.75(10)
O21 V6 V10 . . 124.71(7)
O22 V6 V10 . . 78.60(7)
O20 V6 V10 . . 79.55(7)
O23 V6 V10 . . 31.05(6)
O28 V6 V10 . . 44.51(6)
V8 V6 V10 . . 92.28(2)
O16 V7 O20 . . 102.96(11)
O16 V7 O24 . . 102.05(12)
O20 V7 O24 . . 94.89(11)
O16 V7 O26 . 3_665 100.64(11)
O20 V7 O26 . 3_665 154.63(10)
O24 V7 O26 . 3_665 89.16(10)
O16 V7 O27 . . 100.83(12)
O20 V7 O27 . . 89.82(10)
O24 V7 O27 . . 154.94(10)
O26 V7 O27 3_665 . 76.65(9)
O16 V7 O28 . . 175.69(11)
O20 V7 O28 . . 80.77(9)
O24 V7 O28 . . 79.61(9)
O26 V7 O28 3_665 . 75.34(8)
O27 V7 O28 . . 76.88(8)
O16 V7 V9 . 3_665 90.96(9)
O20 V7 V9 . 3_665 128.99(8)
O24 V7 V9 . 3_665 130.15(7)
O26 V7 V9 3_665 3_665 41.00(7)
O27 V7 V9 . 3_665 39.17(6)
O28 V7 V9 . 3_665 84.98(6)
O16 V7 V8 . . 134.71(10)
O20 V7 V8 . . 82.60(8)
O24 V7 V8 . . 33.00(7)
O26 V7 V8 3_665 . 87.43(7)
O27 V7 V8 . . 124.30(6)
O28 V7 V8 . . 47.42(6)
V9 V7 V8 3_665 . 120.59(2)
O18 V9 O25 . . 103.17(13)
O18 V9 O22 . . 102.16(11)
O25 V9 O22 . . 95.00(11)
O18 V9 O27 . 3_665 99.99(11)
O25 V9 O27 . 3_665 91.97(10)
O22 V9 O27 . 3_665 154.57(10)
O18 V9 O26 . . 99.44(12)
O25 V9 O26 . . 156.21(10)
O22 V9 O26 . . 87.35(10)
O27 V9 O26 3_665 . 76.79(9)
O18 V9 O28 . . 174.65(12)
O25 V9 O28 . . 81.18(9)
O22 V9 O28 . . 80.38(9)
O27 V9 O28 3_665 . 76.57(8)
O26 V9 O28 . . 75.87(8)
O18 V9 V7 . 3_665 89.62(10)
O25 V9 V7 . 3_665 132.04(8)
O22 V9 V7 . 3_665 127.60(8)
O27 V9 V7 3_665 3_665 40.08(7)
O26 V9 V7 . 3_665 40.24(6)
O28 V9 V7 . 3_665 85.12(6)
O18 V9 V8 . . 136.84(11)
O25 V9 V8 . . 33.92(7)
O22 V9 V8 . . 83.42(7)
O27 V9 V8 3_665 . 88.94(7)
O26 V9 V8 . . 123.67(6)
O28 V9 V8 . . 47.80(6)
V7 V9 V8 3_665 . 120.95(2)
O17 V8 O21 . . 103.19(12)
O17 V8 O24 . . 101.91(13)
O21 V8 O24 . . 92.76(10)
O17 V8 O25 . . 100.86(12)
O21 V8 O25 . . 92.30(10)
O24 V8 O25 . . 154.86(11)
O17 V8 O19 . 3_665 100.45(12)
O21 V8 O19 . 3_665 156.35(11)
O24 V8 O19 . 3_665 82.90(10)
O25 V8 O19 . 3_665 82.64(10)
O17 V8 O28 . . 174.33(11)
O21 V8 O28 . . 82.45(9)
O24 V8 O28 . . 78.15(9)
O25 V8 O28 . . 78.13(9)
O19 V8 O28 3_665 . 73.91(8)
O17 V8 V10 . 3_665 131.71(10)
O21 V8 V10 . 3_665 125.10(8)
O24 V8 V10 . 3_665 77.59(7)
O25 V8 V10 . 3_665 79.37(7)
O19 V8 V10 3_665 3_665 31.27(7)
O28 V8 V10 . 3_665 42.66(5)
O17 V8 V6 . . 136.56(10)
O21 V8 V6 . . 33.38(8)
O24 V8 V6 . . 85.97(8)
O25 V8 V6 . . 84.81(7)
O19 V8 V6 3_665 . 122.97(7)
O28 V8 V6 . . 49.08(5)
V10 V8 V6 3_665 . 91.74(2)
O17 V8 V9 . . 133.36(10)
O21 V8 V9 . . 82.84(8)
O24 V8 V9 . . 124.21(8)
O25 V8 V9 . . 32.56(7)
O19 V8 V9 3_665 . 80.54(7)
O28 V8 V9 . . 46.08(5)
V10 V8 V9 3_665 . 61.451(19)
V6 V8 V9 . . 60.98(2)
O17 V8 V7 . . 134.60(10)
O21 V8 V7 . . 81.95(8)
O24 V8 V7 . . 32.87(7)
O25 V8 V7 . . 124.21(8)
O19 V8 V7 3_665 . 81.93(7)
O28 V8 V7 . . 46.08(5)
V10 V8 V7 3_665 . 60.927(19)
V6 V8 V7 . . 60.89(2)
V9 V8 V7 . . 91.96(2)
O19 V10 O23 . . 106.12(11)
O19 V10 O26 . . 99.91(11)
O23 V10 O26 . . 97.92(10)
O19 V10 O27 . . 96.29(11)
O23 V10 O27 . . 94.65(10)
O26 V10 O27 . . 155.83(10)
O19 V10 O28 . 3_665 88.75(10)
O23 V10 O28 . 3_665 164.85(11)
O26 V10 O28 . 3_665 81.99(9)
O27 V10 O28 . 3_665 80.55(8)
O19 V10 O28 . . 166.87(10)
O23 V10 O28 . . 86.75(10)
O26 V10 O28 . . 80.47(9)
O27 V10 O28 . . 79.73(9)
O28 V10 O28 3_665 . 78.28(9)
O19 V10 V8 . 3_665 40.29(8)
O23 V10 V8 . 3_665 146.41(9)
O26 V10 V8 . 3_665 90.94(7)
O27 V10 V8 . 3_665 89.90(7)
O28 V10 V8 3_665 3_665 48.49(6)
O28 V10 V8 . 3_665 126.76(6)
O19 V10 V6 . . 143.69(8)
O23 V10 V6 . . 37.57(8)
O26 V10 V6 . . 88.86(7)
O27 V10 V6 . . 88.62(7)
O28 V10 V6 3_665 . 127.49(7)
O28 V10 V6 . . 49.21(5)
V8 V10 V6 3_665 . 175.93(3)
V10 O19 V8 . 3_665 108.44(12)
V7 O20 V6 . . 115.73(11)
V8 O21 V6 . . 114.19(12)
V9 O22 V6 . . 115.05(11)
V10 O23 V6 . . 111.39(12)
V7 O24 V8 . . 114.12(12)
V9 O25 V8 . . 113.52(12)
V10 O26 V7 . 3_665 107.12(10)
V10 O26 V9 . . 108.65(11)
V7 O26 V9 3_665 . 98.75(10)
V10 O27 V9 . 3_665 106.18(10)
V10 O27 V7 . . 107.72(10)
V9 O27 V7 3_665 . 100.75(10)
V10 O28 V10 3_665 . 101.72(9)
V10 O28 V9 3_665 . 93.69(8)
V10 O28 V9 . . 92.83(8)
V10 O28 V7 3_665 . 92.76(8)
V10 O28 V7 . . 93.21(8)
V9 O28 V7 . . 170.09(11)
V10 O28 V8 3_665 . 88.85(8)
V10 O28 V8 . . 169.42(10)
V9 O28 V8 . . 86.12(8)
V7 O28 V8 . . 86.50(8)
V10 O28 V6 3_665 . 171.98(12)
V10 O28 V6 . . 86.28(8)
V9 O28 V6 . . 86.34(7)
V7 O28 V6 . . 86.22(7)
V8 O28 V6 . . 83.15(7)
C3 N1 H1C . . 109.5
C3 N1 H1D . . 109.5
H1C N1 H1D . . 109.5
C3 N1 H1E . . 109.5
H1C N1 H1E . . 109.5
H1D N1 H1E . . 109.5
N2 C1 C2 . . 112.2(3)
N2 C1 H1A . . 109.2
C2 C1 H1A . . 109.2
N2 C1 H1B . . 109.2
C2 C1 H1B . . 109.2
H1A C1 H1B . . 107.9
C1 C2 C3 . . 116.3(3)
C1 C2 H2A . . 108.2
C3 C2 H2A . . 108.2
C1 C2 H2B . . 108.2
C3 C2 H2B . . 108.2
H2A C2 H2B . . 107.4
N1 C3 C2 . . 112.0(3)
N1 C3 H3A . . 109.2
C2 C3 H3A . . 109.2
N1 C3 H3B . . 109.2
C2 C3 H3B . . 109.2
H3A C3 H3B . . 107.9
C1 N2 H2C . . 109.5
C1 N2 H2D . . 109.5
H2C N2 H2D . . 109.5
C1 N2 H2E . . 109.5
H2C N2 H2E . . 109.5
H2D N2 H2E . . 109.5
C4 N3 H3C . . 109.5
C4 N3 H3D . . 109.5
H3C N3 H3D . . 109.5
C4 N3 H3E . . 109.5
H3C N3 H3E . . 109.5
H3D N3 H3E . . 109.5
N3 C4 C5 . . 112.2(3)
N3 C4 H4A . . 109.2
C5 C4 H4A . . 109.2
N3 C4 H4B . . 109.2
C5 C4 H4B . . 109.2
H4A C4 H4B . . 107.9
C6 C5 C4 . . 114.1(3)
C6 C5 H5A . . 108.7
C4 C5 H5A . . 108.7
C6 C5 H5B . . 108.7
C4 C5 H5B . . 108.7
H5A C5 H5B . . 107.6
N4 C6 C5 . . 114.0(3)
N4 C6 H6A . . 108.8
C5 C6 H6A . . 108.8
N4 C6 H6B . . 108.8
C5 C6 H6B . . 108.8
H6A C6 H6B . . 107.7
C6 N4 H4C . . 109.5
C6 N4 H4D . . 109.5
H4C N4 H4D . . 109.5
C6 N4 H4E . . 109.5
H4C N4 H4E . . 109.5
H4D N4 H4E . . 109.5
N5 C7 C8 . . 109.7(16)
N5 C7 H7A . . 109.7
C8 C7 H7A . . 109.7
N5 C7 H7B . . 109.7
C8 C7 H7B . . 109.7
H7A C7 H7B . . 108.2
C9 C8 C7 . . 114.8(11)
C9 C8 H8A . . 108.6
C7 C8 H8A . . 108.6
C9 C8 H8B . . 108.6
C7 C8 H8B . . 108.6
H8A C8 H8B . . 107.5
N6 C9 C8 . . 110.8(15)
N6 C9 H9A . . 109.5
C8 C9 H9A . . 109.5
N6 C9 H9B . . 109.5
C8 C9 H9B . . 109.5
H9A C9 H9B . . 108.1
C10 N7 H7C . . 109.5
C10 N7 H7D . . 109.5
H7C N7 H7D . . 109.5
C10 N7 H7E . . 109.5
H7C N7 H7E . . 109.5
H7D N7 H7E . . 109.5
N7 C10 C11 . . 109.6(10)
N7 C10 H10A . . 109.7
C11 C10 H10A . . 109.7
N7 C10 H10B . . 109.7
C11 C10 H10B . . 109.7
H10A C10 H10B . . 108.2
C12 C11 C10 . . 114.2(7)
C12 C11 H11A . . 108.7
C10 C11 H11A . . 108.7
C12 C11 H11B . . 108.7
C10 C11 H11B . . 108.7
H11A C11 H11B . . 107.6
N8 C12 C11 . . 113.2(9)
N8 C12 H12A . . 108.9
C11 C12 H12A . . 108.9
N8 C12 H12B . . 108.9
C11 C12 H12B . . 108.9
H12A C12 H12B . . 107.8
C12 N8 H8C . . 109.5
C12 N8 H8D . . 109.5
H8C N8 H8D . . 109.5
C12 N8 H8E . . 109.5
H8C N8 H8E . . 109.5
H8D N8 H8E . . 109.5
H1W O1W H2W . . 107.8
H3W O2W H4W . . 105.7
H5W O3W H6W . . 106.9
H7W O4W H8W . . 105.3
H11W O6W H12W . . 104.1
H11W O7W H12W . . 70.6
H11W O7W H13W . . 104.7
H12W O7W H13W . . 45.7
H11W O7W H14W . . 57.1
H12W O7W H14W . . 110.8
H13W O7W H14W . . 107.6

loop_
_geom_bond_atom_site_label_1
_geom_bond_atom_site_label_2
_geom_bond_site_symmetry_2
_geom_bond_distance
_geom_bond_publ_flag
V1 O1 . 1.606(2) y
V1 O6 . 2.038(2) ?
V1 O7 . 1.852(2) ?
V1 O8 . 1.841(2) ?
V1 O9 . 1.891(2) ?
V1 O14 . 2.327(2) ?
V2 O2 . 1.677(2) ?
V2 O6 . 1.702(2) ?
V2 O10 . 1.906(2) ?
V2 O13 . 1.947(2) ?
V2 O14 . 2.113(2) ?
V2 O14 3_566 2.127(2) ?
V3 O3 . 1.595(3) y
V3 O7 . 1.835(2) ?
V3 O10 . 2.005(2) ?
V3 O11 . 1.821(2) ?
V3 O13 3_566 2.004(2) ?
V3 O14 . 2.237(2) ?
V4 O2 3_566 2.078(2) ?
V4 O4 . 1.606(3) y
V4 O8 . 1.821(2) ?
V4 O11 . 1.871(2) ?
V4 O12 . 1.844(3) ?
V4 O14 . 2.308(2) ?
V5 O5 . 1.606(2) y
V5 O9 . 1.810(2) ?
V5 O10 3_566 2.018(2) ?
V5 O12 . 1.832(2) ?
V5 O13 . 1.996(2) ?
V5 O14 . 2.233(2) ?
V6 O15 . 1.593(2) y
V6 O20 . 1.887(2) ?
V6 O21 . 1.853(2) ?
V6 O22 . 1.857(2) ?
V6 O23 . 2.018(2) ?
V6 O28 . 2.338(2) ?
V7 O16 . 1.605(2) y
V7 O20 . 1.809(2) ?
V7 O24 . 1.847(2) ?
V7 O26 3_665 2.001(2) ?
V7 O27 . 2.006(2) ?
V7 O28 . 2.242(2) ?
V8 O17 . 1.609(3) y
V8 O19 3_665 2.085(2) ?
V8 O21 . 1.806(2) ?
V8 O24 . 1.854(2) ?
V8 O25 . 1.878(2) ?
V8 O28 . 2.291(2) ?
V9 O18 . 1.601(2) y
V9 O22 . 1.847(2) ?
V9 O25 . 1.811(2) ?
V9 O26 . 2.032(2) ?
V9 O27 3_665 1.968(2) ?
V9 O28 . 2.228(2) ?
V10 O19 . 1.674(2) ?
V10 O23 . 1.707(2) ?
V10 O26 . 1.884(2) ?
V10 O27 . 1.958(2) ?
V10 O28 3_665 2.074(2) ?
V10 O28 . 2.165(2) ?
N1 C3 . 1.477(5) ?
N1 H1C . 0.8900 ?
N1 H1D . 0.8900 ?
N1 H1E . 0.8900 ?
C1 N2 . 1.472(5) ?
C1 C2 . 1.508(5) ?
C1 H1A . 0.9700 ?
C1 H1B . 0.9700 ?
C2 C3 . 1.511(5) ?
C2 H2A . 0.9700 ?
C2 H2B . 0.9700 ?
C3 H3A . 0.9700 ?
C3 H3B . 0.9700 ?
N2 H2C . 0.8900 ?
N2 H2D . 0.8900 ?
N2 H2E . 0.8900 ?
N3 C4 . 1.476(4) ?
N3 H3C . 0.8900 ?
N3 H3D . 0.8900 ?
N3 H3E . 0.8900 ?
C4 C5 . 1.515(5) ?
C4 H4A . 0.9700 ?
C4 H4B . 0.9700 ?
C5 C6 . 1.510(5) ?
C5 H5A . 0.9700 ?
C5 H5B . 0.9700 ?
C6 N4 . 1.477(4) ?
C6 H6A . 0.9700 ?
C6 H6B . 0.9700 ?
N4 H4C . 0.8900 ?
N4 H4D . 0.8900 ?
N4 H4E . 0.8900 ?
N5 C7 . 1.469(16) ?
N5 H5C . 0.8900 ?
N5 H5D . 0.8900 ?
N5 H5E . 0.8900 ?
C7 C8 . 1.515(13) ?
C7 H7A . 0.9700 ?
C7 H7B . 0.9700 ?
C8 C9 . 1.501(14) ?
C8 H8A . 0.9700 ?
C8 H8B . 0.9700 ?
C9 N6 . 1.481(16) ?
C9 H9A . 0.9700 ?
C9 H9B . 0.9700 ?
N6 H6C . 0.8900 ?
N6 H6D . 0.8900 ?
N6 H6E . 0.8900 ?
N7 C10 . 1.464(12) ?
N7 H7C . 0.8900 ?
N7 H7D . 0.8900 ?
N7 H7E . 0.8900 ?
C10 C11 . 1.519(10) ?
C10 H10A . 0.9700 ?
C10 H10B . 0.9700 ?
C11 C12 . 1.500(11) ?
C11 H11A . 0.9700 ?
C11 H11B . 0.9700 ?
C12 N8 . 1.463(14) ?
C12 H12A . 0.9700 ?
C12 H12B . 0.9700 ?
N8 H8C . 0.8900 ?
N8 H8D . 0.8900 ?
N8 H8E . 0.8900 ?
O1W H1W . 0.8627 ?
O1W H2W . 0.9059 ?
O2W H3W . 0.9070 ?
O2W H4W . 0.8707 ?
O3W H5W . 0.8957 ?
O3W H6W . 0.8958 ?
O4W H7W . 0.9190 ?
O4W H8W . 0.8983 ?
O6W H11W . 0.9479 ?
O6W H12W . 0.8749 ?
O7W H13W . 0.9032 ?
O7W H14W . 0.9010 ?

loop_
_geom_hbond_atom_site_label_D
_geom_hbond_atom_site_label_H
_geom_hbond_atom_site_label_A
_geom_hbond_site_symmetry_A
_geom_hbond_distance_DH
_geom_hbond_distance_HA
_geom_hbond_distance_DA
_geom_hbond_angle_DHA
N1 H1E O22 2_645 0.89 2.18 3.028(4) 159
N1 H1E O26 2_645 0.89 2.37 2.972(4) 125
N1 H1D O3W . 0.89 2.56 3.144(4) 124
N1 H1D O4W . 0.89 2.03 2.824(4) 147
N1 H1C O6W . 0.89 1.92 2.741(6) 154
N1 H1C O7W . 0.89 1.89 2.757(8) 164
N2 H2E O1 . 0.89 2.41 3.141(4) 140
N2 H2C O4 2_545 0.89 2.36 3.143(4) 146
N2 H2C O12 2_545 0.89 2.13 2.869(4) 140
N2 H2D O24 . 0.89 1.85 2.708(4) 161
N2 H2E O4W . 0.89 2.41 3.042(4) 128
N3 H3C O13 2 0.89 1.92 2.805(3) 172
N3 H3E O25 . 0.89 1.92 2.805(4) 171
N3 H3D O2W . 0.89 2.06 2.903(4) 158
N4 H4D O11 . 0.89 1.88 2.771(4) 174
N4 H4C O27 2_655 0.89 1.94 2.803(4) 162
N4 H4E O1W 2 0.89 2.01 2.882(4) 164
N5 H5D O3 . 0.89 2.09 2.97(4) 170
N5 H5C O5 3_566 0.89 2.34 2.86(3) 117
N5 H5C O15 3_666 0.89 2.30 2.90(3) 125
N5 H5E O3W 3_666 0.89 2.02 2.90(3) 172
N6 H6D O3 3_666 0.89 2.38 2.95(4) 123
N6 H6E O5 1_655 0.89 2.00 2.87(4) 166
N6 H6D O18 2_645 0.89 2.11 2.87(4) 142
N6 H6C O3W . 0.89 1.80 2.60(3) 149
N7 H7C O4 4_575 0.89 2.18 2.98(2) 151
N7 H7D O17 3_565 0.89 2.05 2.860(12) 151
N7 H7E O2W 3_565 0.89 2.24 3.07(2) 154
N8 H8E O1 . 0.89 2.43 3.166(15) 140
N8 H8C O1W . 0.89 1.86 2.748(15) 176
N8 H8D O2W . 0.89 2.49 3.082(19) 125
N8 H8D O5W . 0.89 2.34 3.04(2) 136
O1W H1W O9 . 0.86 1.91 2.738(3) 162
O1W H2W O23 1_455 0.91 2.05 2.920(4) 160
O2W H4W O6 2 0.87 2.14 2.977(4) 160
O2W H3W O8 . 0.91 1.90 2.781(3) 163
O3W H5W O20 . 0.90 1.85 2.690(3) 155
O3W H6W O22 2_645 0.90 1.90 2.735(3) 155
O4W H8W O7 . 0.90 1.84 2.694(4) 159
O4W H7W O21 . 0.92 1.89 2.807(3) 173
O6W H12W O10 . 0.87 1.90 2.765(5) 169
O6W H11W O16 4_566 0.95 2.22 3.068(6) 149
O7W H13W O10 . 0.90 1.96 2.833(8) 163
O7W H14W O16 4_566 0.90 2.17 2.856(8) 133

loop_
_geom_torsion_atom_site_label_1
_geom_torsion_atom_site_label_2
_geom_torsion_atom_site_label_3
_geom_torsion_atom_site_label_4
_geom_torsion_site_symmetry_1
_geom_torsion_site_symmetry_4
_geom_torsion
_geom_torsion_publ_flag
O1 V1 V2 O2 . . -2.8(2) ?
O8 V1 V2 O2 . . 176.77(18) ?
O7 V1 V2 O2 . . -99.43(17) ?
O9 V1 V2 O2 . . 94.76(17) ?
O6 V1 V2 O2 . . -0.2(2) ?
O14 V1 V2 O2 . . 177.25(18) ?
V4 V1 V2 O2 . . 177.36(15) ?
V5 V1 V2 O2 . . 123.03(16) ?
V3 V1 V2 O2 . . -128.28(16) ?
O1 V1 V2 O6 . . -2.59(18) ?
O8 V1 V2 O6 . . 177.01(16) ?
O7 V1 V2 O6 . . -99.19(15) ?
O9 V1 V2 O6 . . 95.00(15) ?
O14 V1 V2 O6 . . 177.49(15) ?
V4 V1 V2 O6 . . 177.60(13) ?
V5 V1 V2 O6 . . 123.28(13) ?
V3 V1 V2 O6 . . -128.03(13) ?
O1 V1 V2 O10 . . 101.88(15) ?
O8 V1 V2 O10 . . -78.51(12) ?
O7 V1 V2 O10 . . 5.28(10) ?
O9 V1 V2 O10 . . -160.52(10) ?
O6 V1 V2 O10 . . 104.47(15) ?
O14 V1 V2 O10 . . -78.03(10) ?
V4 V1 V2 O10 . . -77.92(7) ?
V5 V1 V2 O10 . . -132.25(7) ?
V3 V1 V2 O10 . . -23.56(7) ?
O1 V1 V2 O13 . . -102.44(15) ?
O8 V1 V2 O13 . . 77.17(12) ?
O7 V1 V2 O13 . . 160.96(10) ?
O9 V1 V2 O13 . . -4.84(9) ?
O6 V1 V2 O13 . . -99.84(14) ?
O14 V1 V2 O13 . . 77.65(10) ?
V4 V1 V2 O13 . . 77.76(7) ?
V5 V1 V2 O13 . . 23.43(6) ?
V3 V1 V2 O13 . . 132.12(7) ?
O1 V1 V2 O14 . . 179.92(16) ?
O8 V1 V2 O14 . . -0.48(12) ?
O7 V1 V2 O14 . . 83.32(11) ?
O9 V1 V2 O14 . . -82.49(11) ?
O6 V1 V2 O14 . . -177.49(15) ?
V4 V1 V2 O14 . . 0.11(8) ?
V5 V1 V2 O14 . . -54.21(8) ?
V3 V1 V2 O14 . . 54.47(8) ?
O1 V1 V2 O14 . 3_566 -179.95(15) ?
O8 V1 V2 O14 . 3_566 -0.34(13) ?
O7 V1 V2 O14 . 3_566 83.45(11) ?
O9 V1 V2 O14 . 3_566 -82.35(11) ?
O6 V1 V2 O14 . 3_566 -177.36(15) ?
O14 V1 V2 O14 . 3_566 0.14(15) ?
V4 V1 V2 O14 . 3_566 0.25(8) ?
V5 V1 V2 O14 . 3_566 -54.08(8) ?
V3 V1 V2 O14 . 3_566 54.61(8) ?
O1 V1 V3 O3 . . 3.4(2) ?
O8 V1 V3 O3 . . -98.11(16) ?
O7 V1 V3 O3 . . 7.61(19) ?
O9 V1 V3 O3 . . 177.55(16) ?
O6 V1 V3 O3 . . 100.16(16) ?
O14 V1 V3 O3 . . 176.01(16) ?
V4 V1 V3 O3 . . -124.71(14) ?
V2 V1 V3 O3 . . 124.59(14) ?
V5 V1 V3 O3 . . -178.96(14) ?
O1 V1 V3 O11 . . 104.16(16) ?
O8 V1 V3 O11 . . 2.65(11) ?
O7 V1 V3 O11 . . 108.37(16) ?
O9 V1 V3 O11 . . -81.70(12) ?
O6 V1 V3 O11 . . -159.09(10) ?
O14 V1 V3 O11 . . -83.24(11) ?
V4 V1 V3 O11 . . -23.96(8) ?
V2 V1 V3 O11 . . -134.65(8) ?
V5 V1 V3 O11 . . -78.21(8) ?
O1 V1 V3 O7 . . -4.21(19) ?
O8 V1 V3 O7 . . -105.72(16) ?
O9 V1 V3 O7 . . 169.94(16) ?
O6 V1 V3 O7 . . 92.54(15) ?
O14 V1 V3 O7 . . 168.40(15) ?
V4 V1 V3 O7 . . -132.33(14) ?
V2 V1 V3 O7 . . 116.98(14) ?
V5 V1 V3 O7 . . 173.43(14) ?
O1 V1 V3 O13 . 3_566 -169.65(16) ?
O8 V1 V3 O13 . 3_566 88.83(11) ?
O7 V1 V3 O13 . 3_566 -165.44(16) ?
O9 V1 V3 O13 . 3_566 4.49(12) ?
O6 V1 V3 O13 . 3_566 -72.90(10) ?
O14 V1 V3 O13 . 3_566 2.95(11) ?
V4 V1 V3 O13 . 3_566 62.23(8) ?
V2 V1 V3 O13 . 3_566 -48.46(8) ?
V5 V1 V3 O13 . 3_566 7.98(8) ?
O1 V1 V3 O10 . . -98.82(16) ?
O8 V1 V3 O10 . . 159.67(10) ?
O7 V1 V3 O10 . . -94.61(15) ?
O9 V1 V3 O10 . . 75.32(11) ?
O6 V1 V3 O10 . . -2.07(9) ?
O14 V1 V3 O10 . . 73.78(10) ?
V4 V1 V3 O10 . . 133.06(7) ?
V2 V1 V3 O10 . . 22.37(7) ?
V5 V1 V3 O10 . . 78.81(7) ?
O1 V1 V3 O14 . . -172.60(16) ?
O8 V1 V3 O14 . . 85.88(11) ?
O7 V1 V3 O14 . . -168.40(15) ?
O9 V1 V3 O14 . . 1.54(11) ?
O6 V1 V3 O14 . . -75.85(10) ?
V4 V1 V3 O14 . . 59.28(7) ?
V2 V1 V3 O14 . . -51.42(7) ?
V5 V1 V3 O14 . . 5.03(7) ?
O1 V1 V3 V5 . 3_566 -122.96(14) ?
O8 V1 V3 V5 . 3_566 135.53(8) ?
O7 V1 V3 V5 . 3_566 -118.75(14) ?
O9 V1 V3 V5 . 3_566 51.19(9) ?
O6 V1 V3 V5 . 3_566 -26.20(7) ?
O14 V1 V3 V5 . 3_566 49.65(8) ?
V4 V1 V3 V5 . 3_566 108.93(3) ?
V2 V1 V3 V5 . 3_566 -1.77(3) ?
V5 V1 V3 V5 . 3_566 54.68(3) ?
O1 V1 V3 V4 . . 128.12(14) ?
O8 V1 V3 V4 . . 26.60(8) ?
O7 V1 V3 V4 . . 132.33(14) ?
O9 V1 V3 V4 . . -57.74(9) ?
O6 V1 V3 V4 . . -135.13(7) ?
O14 V1 V3 V4 . . -59.28(7) ?
V2 V1 V3 V4 . . -110.69(3) ?
V5 V1 V3 V4 . . -54.25(2) ?
O1 V1 V4 O4 . . 0.8(2) ?
O8 V1 V4 O4 . . -0.3(2) ?
O7 V1 V4 O4 . . 102.07(18) ?
O9 V1 V4 O4 . . -100.38(18) ?
O6 V1 V4 O4 . . -177.92(18) ?
O14 V1 V4 O4 . . -179.31(18) ?
V2 V1 V4 O4 . . -179.41(16) ?
V5 V1 V4 O4 . . -123.96(16) ?
V3 V1 V4 O4 . . 125.33(17) ?
O1 V1 V4 O8 . . 1.1(2) ?
O7 V1 V4 O8 . . 102.37(16) ?
O9 V1 V4 O8 . . -100.08(16) ?
O6 V1 V4 O8 . . -177.62(17) ?
O14 V1 V4 O8 . . -179.01(16) ?
V2 V1 V4 O8 . . -179.12(14) ?
V5 V1 V4 O8 . . -123.66(14) ?
V3 V1 V4 O8 . . 125.63(14) ?
O1 V1 V4 O12 . . 102.69(17) ?
O8 V1 V4 O12 . . 101.59(16) ?
O7 V1 V4 O12 . . -156.04(10) ?
O9 V1 V4 O12 . . 1.51(10) ?
O6 V1 V4 O12 . . -76.03(11) ?
O14 V1 V4 O12 . . -77.42(10) ?
V2 V1 V4 O12 . . -77.52(7) ?
V5 V1 V4 O12 . . -22.07(7) ?
V3 V1 V4 O12 . . -132.78(7) ?
O1 V1 V4 O11 . . -101.29(17) ?
O8 V1 V4 O11 . . -102.39(16) ?
O7 V1 V4 O11 . . -0.02(10) ?
O9 V1 V4 O11 . . 157.53(10) ?
O6 V1 V4 O11 . . 79.99(11) ?
O14 V1 V4 O11 . . 78.60(10) ?
V2 V1 V4 O11 . . 78.50(7) ?
V5 V1 V4 O11 . . 133.95(7) ?
V3 V1 V4 O11 . . 23.24(7) ?
O1 V1 V4 O2 . 3_566 -178.67(17) ?
O8 V1 V4 O2 . 3_566 -179.77(17) ?
O7 V1 V4 O2 . 3_566 -77.40(11) ?
O9 V1 V4 O2 . 3_566 80.15(11) ?
O6 V1 V4 O2 . 3_566 2.61(12) ?
O14 V1 V4 O2 . 3_566 1.22(11) ?
V2 V1 V4 O2 . 3_566 1.11(9) ?
V5 V1 V4 O2 . 3_566 56.57(9) ?
V3 V1 V4 O2 . 3_566 -54.14(9) ?
O1 V1 V4 O14 . . -179.89(17) ?
O8 V1 V4 O14 . . 179.01(16) ?
O7 V1 V4 O14 . . -78.62(10) ?
O9 V1 V4 O14 . . 78.94(10) ?
O6 V1 V4 O14 . . 1.39(11) ?
V2 V1 V4 O14 . . -0.10(7) ?
V5 V1 V4 O14 . . 55.36(7) ?
V3 V1 V4 O14 . . -55.36(7) ?
O1 V1 V4 V2 . 3_566 -179.98(15) ?
O8 V1 V4 V2 . 3_566 178.92(14) ?
O7 V1 V4 V2 . 3_566 -78.71(7) ?
O9 V1 V4 V2 . 3_566 78.85(7) ?
O6 V1 V4 V2 . 3_566 1.30(9) ?
O14 V1 V4 V2 . 3_566 -0.09(7) ?
V2 V1 V4 V2 . 3_566 -0.19(3) ?
V5 V1 V4 V2 . 3_566 55.27(2) ?
V3 V1 V4 V2 . 3_566 -55.45(2) ?
O1 V1 V4 V5 . . 124.76(15) ?
O8 V1 V4 V5 . . 123.66(14) ?
O7 V1 V4 V5 . . -133.98(7) ?
O9 V1 V4 V5 . . 23.58(7) ?
O6 V1 V4 V5 . . -53.96(8) ?
O14 V1 V4 V5 . . -55.36(7) ?
V2 V1 V4 V5 . . -55.46(2) ?
V3 V1 V4 V5 . . -110.71(2) ?
O1 V1 V4 V3 . . -124.53(15) ?
O8 V1 V4 V3 . . -125.63(14) ?
O7 V1 V4 V3 . . -23.26(7) ?
O9 V1 V4 V3 . . 134.29(7) ?
O6 V1 V4 V3 . . 56.75(9) ?
O14 V1 V4 V3 . . 55.36(7) ?
V2 V1 V4 V3 . . 55.26(2) ?
V5 V1 V4 V3 . . 110.71(2) ?
O3 V3 V4 O4 . . -3.5(2) ?
O11 V3 V4 O4 . . 4.24(19) ?
O7 V3 V4 O4 . . -104.97(17) ?
O13 V3 V4 O4 3_566 . 98.26(16) ?
O10 V3 V4 O4 . . 170.36(16) ?
O14 V3 V4 O4 . . 171.91(17) ?
V5 V3 V4 O4 3_566 . 122.94(15) ?
V1 V3 V4 O4 . . -128.52(15) ?
O3 V3 V4 O8 . . 98.11(15) ?
O11 V3 V4 O8 . . 105.88(15) ?
O7 V3 V4 O8 . . -3.33(11) ?
O13 V3 V4 O8 3_566 . -160.10(10) ?
O10 V3 V4 O8 . . -88.00(11) ?
O14 V3 V4 O8 . . -86.45(11) ?
V5 V3 V4 O8 3_566 . -135.42(8) ?
V1 V3 V4 O8 . . -26.88(8) ?
O3 V3 V4 O12 . . -173.48(16) ?
O11 V3 V4 O12 . . -165.72(16) ?
O7 V3 V4 O12 . . 85.07(12) ?
O13 V3 V4 O12 3_566 . -71.69(11) ?
O10 V3 V4 O12 . . 0.41(12) ?
O14 V3 V4 O12 . . 1.96(11) ?
V5 V3 V4 O12 3_566 . -47.01(10) ?
V1 V3 V4 O12 . . 61.53(9) ?
O3 V3 V4 O11 . . -7.77(18) ?
O7 V3 V4 O11 . . -109.21(15) ?
O13 V3 V4 O11 3_566 . 94.03(15) ?
O10 V3 V4 O11 . . 166.12(16) ?
O14 V3 V4 O11 . . 167.67(15) ?
V5 V3 V4 O11 3_566 . 118.70(13) ?
V1 V3 V4 O11 . . -132.75(13) ?
O3 V3 V4 O2 . 3_566 -98.55(15) ?
O11 V3 V4 O2 . 3_566 -90.78(15) ?
O7 V3 V4 O2 . 3_566 160.01(10) ?
O13 V3 V4 O2 3_566 3_566 3.24(9) ?
O10 V3 V4 O2 . 3_566 75.34(10) ?
O14 V3 V4 O2 . 3_566 76.89(10) ?
V5 V3 V4 O2 3_566 3_566 27.92(7) ?
V1 V3 V4 O2 . 3_566 136.47(7) ?
O3 V3 V4 O14 . . -175.44(15) ?
O11 V3 V4 O14 . . -167.67(15) ?
O7 V3 V4 O14 . . 83.12(10) ?
O13 V3 V4 O14 3_566 . -73.65(10) ?
O10 V3 V4 O14 . . -1.55(10) ?
V5 V3 V4 O14 3_566 . -48.97(7) ?
V1 V3 V4 O14 . . 59.58(7) ?
O3 V3 V4 V1 . . 124.99(14) ?
O11 V3 V4 V1 . . 132.75(13) ?
O7 V3 V4 V1 . . 23.54(8) ?
O13 V3 V4 V1 3_566 . -133.22(7) ?
O10 V3 V4 V1 . . -61.12(8) ?
O14 V3 V4 V1 . . -59.58(7) ?
V5 V3 V4 V1 3_566 . -108.54(3) ?
O3 V3 V4 V2 . 3_566 -124.17(14) ?
O11 V3 V4 V2 . 3_566 -116.40(13) ?
O7 V3 V4 V2 . 3_566 134.39(8) ?
O13 V3 V4 V2 3_566 3_566 -22.38(6) ?
O10 V3 V4 V2 . 3_566 49.72(8) ?
O14 V3 V4 V2 . 3_566 51.27(7) ?
V5 V3 V4 V2 3_566 3_566 2.30(3) ?
V1 V3 V4 V2 . 3_566 110.84(2) ?
O3 V3 V4 V5 . . 179.74(13) ?
O11 V3 V4 V5 . . -172.49(13) ?
O7 V3 V4 V5 . . 78.30(8) ?
O13 V3 V4 V5 3_566 . -78.46(6) ?
O10 V3 V4 V5 . . -6.37(8) ?
O14 V3 V4 V5 . . -4.82(7) ?
V5 V3 V4 V5 3_566 . -53.79(3) ?
V1 V3 V4 V5 . . 54.76(2) ?
O4 V4 V5 O5 . . 2.6(2) ?
O8 V4 V5 O5 . . -98.20(15) ?
O12 V4 V5 O5 . . 9.95(18) ?
O11 V4 V5 O5 . . 174.59(15) ?
O2 V4 V5 O5 3_566 . 99.12(15) ?
O14 V4 V5 O5 . . 174.60(15) ?
V1 V4 V5 O5 . . -125.83(13) ?
V2 V4 V5 O5 3_566 . 123.21(13) ?
V3 V4 V5 O5 . . 179.42(13) ?
O4 V4 V5 O9 . . 103.78(16) ?
O8 V4 V5 O9 . . 2.94(10) ?
O12 V4 V5 O9 . . 111.09(15) ?
O11 V4 V5 O9 . . -84.27(12) ?
O2 V4 V5 O9 3_566 . -159.74(10) ?
O14 V4 V5 O9 . . -84.26(10) ?
V1 V4 V5 O9 . . -24.69(7) ?
V2 V4 V5 O9 3_566 . -135.65(8) ?
V3 V4 V5 O9 . . -79.44(8) ?
O4 V4 V5 O12 . . -7.31(19) ?
O8 V4 V5 O12 . . -108.15(15) ?
O11 V4 V5 O12 . . 164.64(16) ?
O2 V4 V5 O12 3_566 . 89.17(15) ?
O14 V4 V5 O12 . . 164.65(15) ?
V1 V4 V5 O12 . . -135.78(14) ?
V2 V4 V5 O12 3_566 . 113.26(13) ?
V3 V4 V5 O12 . . 169.46(14) ?
O4 V4 V5 O13 . . -169.95(16) ?
O8 V4 V5 O13 . . 89.21(11) ?
O12 V4 V5 O13 . . -162.63(16) ?
O11 V4 V5 O13 . . 2.01(12) ?
O2 V4 V5 O13 3_566 . -73.47(10) ?
O14 V4 V5 O13 . . 2.01(10) ?
V1 V4 V5 O13 . . 61.58(8) ?
V2 V4 V5 O13 3_566 . -49.38(8) ?
V3 V4 V5 O13 . . 6.83(8) ?
O4 V4 V5 O10 . 3_566 -98.63(16) ?
O8 V4 V5 O10 . 3_566 160.53(10) ?
O12 V4 V5 O10 . 3_566 -91.32(15) ?
O11 V4 V5 O10 . 3_566 73.32(11) ?
O2 V4 V5 O10 3_566 3_566 -2.15(9) ?
O14 V4 V5 O10 . 3_566 73.33(9) ?
V1 V4 V5 O10 . 3_566 132.90(7) ?
V2 V4 V5 O10 3_566 3_566 21.94(6) ?
V3 V4 V5 O10 . 3_566 78.15(7) ?
O4 V4 V5 O14 . . -171.96(16) ?
O8 V4 V5 O14 . . 87.20(10) ?
O12 V4 V5 O14 . . -164.65(15) ?
O11 V4 V5 O14 . . -0.01(11) ?
O2 V4 V5 O14 3_566 . -75.48(10) ?
V1 V4 V5 O14 . . 59.57(7) ?
V2 V4 V5 O14 3_566 . -51.39(7) ?
V3 V4 V5 O14 . . 4.82(7) ?
O4 V4 V5 V3 . 3_566 -122.90(14) ?
O8 V4 V5 V3 . 3_566 136.26(8) ?
O12 V4 V5 V3 . 3_566 -115.58(14) ?
O11 V4 V5 V3 . 3_566 49.06(10) ?
O2 V4 V5 V3 3_566 3_566 -26.42(7) ?
O14 V4 V5 V3 . 3_566 49.06(7) ?
V1 V4 V5 V3 . 3_566 108.63(3) ?
V2 V4 V5 V3 3_566 3_566 -2.33(3) ?
V3 V4 V5 V3 . 3_566 53.88(3) ?
O4 V4 V5 V1 . . 128.47(15) ?
O8 V4 V5 V1 . . 27.63(8) ?
O12 V4 V5 V1 . . 135.78(14) ?
O11 V4 V5 V1 . . -59.58(9) ?
O2 V4 V5 V1 3_566 . -135.05(7) ?
O14 V4 V5 V1 . . -59.57(7) ?
V2 V4 V5 V1 3_566 . -110.96(2) ?
V3 V4 V5 V1 . . -54.75(2) ?
O1 V1 V5 O5 . . -3.5(2) ?
O8 V1 V5 O5 . . 97.20(16) ?
O7 V1 V5 O5 . . -176.96(16) ?
O9 V1 V5 O5 . . -6.67(19) ?
O6 V1 V5 O5 . . -98.67(15) ?
O14 V1 V5 O5 . . -176.08(16) ?
V4 V1 V5 O5 . . 124.56(14) ?
V2 V1 V5 O5 . . -124.83(14) ?
V3 V1 V5 O5 . . 178.89(14) ?
O1 V1 V5 O9 . . 3.18(19) ?
O8 V1 V5 O9 . . 103.87(15) ?
O7 V1 V5 O9 . . -170.29(16) ?
O6 V1 V5 O9 . . -92.00(15) ?
O14 V1 V5 O9 . . -169.41(15) ?
V4 V1 V5 O9 . . 131.23(13) ?
V2 V1 V5 O9 . . -118.16(13) ?
V3 V1 V5 O9 . . -174.44(13) ?
O1 V1 V5 O12 . . -105.79(16) ?
O8 V1 V5 O12 . . -5.10(10) ?
O7 V1 V5 O12 . . 80.74(11) ?
O9 V1 V5 O12 . . -108.97(15) ?
O6 V1 V5 O12 . . 159.03(10) ?
O14 V1 V5 O12 . . 81.62(10) ?
V4 V1 V5 O12 . . 22.26(7) ?
V2 V1 V5 O12 . . 132.87(7) ?
V3 V1 V5 O12 . . 76.59(7) ?
O1 V1 V5 O13 . . 98.49(15) ?
O8 V1 V5 O13 . . -160.82(10) ?
O7 V1 V5 O13 . . -74.98(11) ?
O9 V1 V5 O13 . . 95.31(15) ?
O6 V1 V5 O13 . . 3.31(9) ?
O14 V1 V5 O13 . . -74.10(9) ?
V4 V1 V5 O13 . . -133.46(6) ?
V2 V1 V5 O13 . . -22.85(6) ?
V3 V1 V5 O13 . . -79.13(6) ?
O1 V1 V5 O10 . 3_566 169.95(16) ?
O8 V1 V5 O10 . 3_566 -89.37(11) ?
O7 V1 V5 O10 . 3_566 -3.52(12) ?
O9 V1 V5 O10 . 3_566 166.77(15) ?
O6 V1 V5 O10 . 3_566 74.77(10) ?
O14 V1 V5 O10 . 3_566 -2.64(10) ?
V4 V1 V5 O10 . 3_566 -62.00(8) ?
V2 V1 V5 O10 . 3_566 48.61(8) ?
V3 V1 V5 O10 . 3_566 -7.68(8) ?
O1 V1 V5 O14 . . 172.59(16) ?
O8 V1 V5 O14 . . -86.73(10) ?
O7 V1 V5 O14 . . -0.88(11) ?
O9 V1 V5 O14 . . 169.41(15) ?
O6 V1 V5 O14 . . 77.41(10) ?
V4 V1 V5 O14 . . -59.36(7) ?
V2 V1 V5 O14 . . 51.25(7) ?
V3 V1 V5 O14 . . -5.03(7) ?
O1 V1 V5 V3 . 3_566 122.88(14) ?
O8 V1 V5 V3 . 3_566 -136.44(8) ?
O7 V1 V5 V3 . 3_566 -50.59(10) ?
O9 V1 V5 V3 . 3_566 119.70(13) ?
O6 V1 V5 V3 . 3_566 27.70(7) ?
O14 V1 V5 V3 . 3_566 -49.71(8) ?
V4 V1 V5 V3 . 3_566 -109.07(3) ?
V2 V1 V5 V3 . 3_566 1.54(3) ?
V3 V1 V5 V3 . 3_566 -54.75(3) ?
O1 V1 V5 V4 . . -128.05(14) ?
O8 V1 V5 V4 . . -27.36(7) ?
O7 V1 V5 V4 . . 58.48(9) ?
O9 V1 V5 V4 . . -131.23(13) ?
O6 V1 V5 V4 . . 136.77(7) ?
O14 V1 V5 V4 . . 59.36(7) ?
V2 V1 V5 V4 . . 110.61(2) ?
V3 V1 V5 V4 . . 54.33(2) ?
O6 V2 O2 V4 . 3_566 -179.54(12) ?
O10 V2 O2 V4 . 3_566 78.61(13) ?
O13 V2 O2 V4 . 3_566 -81.75(12) ?
O14 V2 O2 V4 . 3_566 -7.8(5) ?
O14 V2 O2 V4 3_566 3_566 -1.68(12) ?
V1 V2 O2 V4 . 3_566 -179.39(5) ?
O2 V2 O6 V1 . . 179.86(12) ?
O10 V2 O6 V1 . . -78.43(13) ?
O13 V2 O6 V1 . . 82.00(12) ?
O14 V2 O6 V1 . . 1.90(12) ?
O14 V2 O6 V1 3_566 . 8.6(5) ?
V4 V2 O6 V1 3_566 . 179.35(5) ?
O1 V1 O6 V2 . . 178.02(14) ?
O8 V1 O6 V2 . . -6.1(3) ?
O7 V1 O6 V2 . . 76.36(13) ?
O9 V1 O6 V2 . . -80.18(13) ?
O14 V1 O6 V2 . . -1.79(11) ?
V4 V1 O6 V2 . . -2.86(16) ?
V5 V1 O6 V2 . . -48.10(11) ?
V3 V1 O6 V2 . . 44.20(11) ?
O3 V3 O7 V1 . . -174.52(14) ?
O11 V3 O7 V1 . . -71.05(14) ?
O13 V3 O7 V1 3_566 . 29.3(3) ?
O10 V3 O7 V1 . . 84.29(13) ?
O14 V3 O7 V1 . . 8.75(12) ?
V5 V3 O7 V1 3_566 . 83.30(14) ?
V4 V3 O7 V1 . . -39.69(11) ?
O1 V1 O7 V3 . . 176.92(14) ?
O8 V1 O7 V3 . . 72.44(14) ?
O9 V1 O7 V3 . . -19.6(3) ?
O6 V1 O7 V3 . . -83.97(13) ?
O14 V1 O7 V3 . . -8.49(11) ?
V4 V1 O7 V3 . . 40.23(11) ?
V2 V1 O7 V3 . . -52.90(11) ?
V5 V1 O7 V3 . . -7.84(16) ?
O4 V4 O8 V1 . . 179.79(15) ?
O12 V4 O8 V1 . . -77.93(14) ?
O11 V4 O8 V1 . . 76.64(14) ?
O2 V4 O8 V1 3_566 . 0.5(4) ?
O14 V4 O8 V1 . . -0.75(12) ?
V2 V4 O8 V1 3_566 . -1.33(18) ?
V5 V4 O8 V1 . . -47.20(11) ?
V3 V4 O8 V1 . . 45.65(11) ?
O1 V1 O8 V4 . . -179.23(14) ?
O7 V1 O8 V4 . . -76.21(14) ?
O9 V1 O8 V4 . . 77.80(14) ?
O6 V1 O8 V4 . . 4.9(3) ?
O14 V1 O8 V4 . . 0.75(12) ?
V2 V1 O8 V4 . . 1.08(17) ?
V5 V1 O8 V4 . . 46.96(11) ?
V3 V1 O8 V4 . . -45.46(11) ?
O5 V5 O9 V1 . . 175.25(13) ?
O12 V5 O9 V1 . . 70.94(14) ?
O13 V5 O9 V1 . . -84.13(13) ?
O10 V5 O9 V1 3_566 . -27.5(3) ?
O14 V5 O9 V1 . . -7.97(11) ?
V3 V5 O9 V1 3_566 . -83.42(14) ?
V4 V5 O9 V1 . . 40.50(10) ?
O1 V1 O9 V5 . . -177.67(14) ?
O8 V1 O9 V5 . . -73.57(13) ?
O7 V1 O9 V5 . . 18.8(3) ?
O6 V1 O9 V5 . . 83.59(13) ?
O14 V1 O9 V5 . . 7.75(11) ?
V4 V1 O9 V5 . . -41.09(11) ?
V2 V1 O9 V5 . . 52.10(11) ?
V3 V1 O9 V5 . . 6.62(16) ?
O2 V2 O10 V3 . . -179.09(11) ?
O6 V2 O10 V3 . . 72.62(12) ?
O13 V2 O10 V3 . . -53.4(3) ?
O14 V2 O10 V3 . . -13.66(10) ?
O14 V2 O10 V3 3_566 . -93.11(10) ?
V1 V2 O10 V3 . . 34.96(9) ?
V4 V2 O10 V3 3_566 . -140.86(9) ?
O2 V2 O10 V5 . 3_566 -72.23(12) ?
O6 V2 O10 V5 . 3_566 179.48(11) ?
O13 V2 O10 V5 . 3_566 53.5(3) ?
O14 V2 O10 V5 . 3_566 93.21(10) ?
O14 V2 O10 V5 3_566 3_566 13.76(10) ?
V1 V2 O10 V5 . 3_566 141.82(9) ?
V4 V2 O10 V5 3_566 3_566 -34.00(9) ?
O3 V3 O10 V2 . . -170.06(12) ?
O11 V3 O10 V2 . . 32.5(3) ?
O7 V3 O10 V2 . . -66.70(12) ?
O13 V3 O10 V2 3_566 . 92.46(11) ?
O14 V3 O10 V2 . . 13.14(9) ?
V5 V3 O10 V2 3_566 . 112.13(14) ?
V4 V3 O10 V2 . . 14.32(13) ?
V1 V3 O10 V2 . . -34.41(9) ?
O3 V3 O10 V5 . 3_566 77.81(13) ?
O11 V3 O10 V5 . 3_566 -79.6(2) ?
O7 V3 O10 V5 . 3_566 -178.83(11) ?
O13 V3 O10 V5 3_566 3_566 -19.67(9) ?
O14 V3 O10 V5 . 3_566 -98.99(10) ?
V4 V3 O10 V5 . 3_566 -97.80(8) ?
V1 V3 O10 V5 . 3_566 -146.54(8) ?
O3 V3 O11 V4 . . 174.41(13) ?
O7 V3 O11 V4 . . 69.94(14) ?
O13 V3 O11 V4 3_566 . -85.51(13) ?
O10 V3 O11 V4 . . -28.3(3) ?
O14 V3 O11 V4 . . -9.24(12) ?
V5 V3 O11 V4 3_566 . -84.30(13) ?
V1 V3 O11 V4 . . 39.28(11) ?
O4 V4 O11 V3 . . -176.91(14) ?
O8 V4 O11 V3 . . -72.70(14) ?
O12 V4 O11 V3 . . 28.1(3) ?
O2 V4 O11 V3 3_566 . 84.31(13) ?
O14 V4 O11 V3 . . 9.04(11) ?
V1 V4 O11 V3 . . -40.07(11) ?
V2 V4 O11 V3 3_566 . 53.46(10) ?
V5 V4 O11 V3 . . 9.04(16) ?
O5 V5 O12 V4 . . -172.81(13) ?
O9 V5 O12 V4 . . -68.56(14) ?
O13 V5 O12 V4 . . 34.6(3) ?
O10 V5 O12 V4 3_566 . 87.47(13) ?
O14 V5 O12 V4 . . 11.54(11) ?
V3 V5 O12 V4 3_566 . 86.62(14) ?
V1 V5 O12 V4 . . -36.95(11) ?
O4 V4 O12 V5 . . 174.61(14) ?
O8 V4 O12 V5 . . 70.37(14) ?
O11 V4 O12 V5 . . -30.3(3) ?
O2 V4 O12 V5 3_566 . -86.44(13) ?
O14 V4 O12 V5 . . -11.24(11) ?
V1 V4 O12 V5 . . 37.62(11) ?
V2 V4 O12 V5 3_566 . -55.81(10) ?
V3 V4 O12 V5 . . -12.68(16) ?
O2 V2 O13 V5 . . 179.77(11) ?
O6 V2 O13 V5 . . -72.93(11) ?
O10 V2 O13 V5 . . 53.6(3) ?
O14 V2 O13 V5 . . 13.81(9) ?
O14 V2 O13 V5 3_566 . 93.37(10) ?
V1 V2 O13 V5 . . -34.79(8) ?
V4 V2 O13 V5 3_566 . 141.11(8) ?
O2 V2 O13 V3 . 3_566 72.60(12) ?
O6 V2 O13 V3 . 3_566 179.89(11) ?
O10 V2 O13 V3 . 3_566 -53.6(3) ?
O14 V2 O13 V3 . 3_566 -93.37(10) ?
O14 V2 O13 V3 3_566 3_566 -13.81(9) ?
V1 V2 O13 V3 . 3_566 -141.97(9) ?
V4 V2 O13 V3 3_566 3_566 33.93(9) ?
O5 V5 O13 V2 . . 170.53(12) ?
O9 V5 O13 V2 . . 67.58(11) ?
O12 V5 O13 V2 . . -36.7(3) ?
O10 V5 O13 V2 3_566 . -91.75(11) ?
O14 V5 O13 V2 . . -13.24(9) ?
V3 V5 O13 V2 3_566 . -111.58(13) ?
V4 V5 O13 V2 . . -14.78(13) ?
V1 V5 O13 V2 . . 34.26(8) ?
O5 V5 O13 V3 . 3_566 -77.89(12) ?
O9 V5 O13 V3 . 3_566 179.15(10) ?
O12 V5 O13 V3 . 3_566 74.9(3) ?
O10 V5 O13 V3 3_566 3_566 19.83(9) ?
O14 V5 O13 V3 . 3_566 98.33(10) ?
V4 V5 O13 V3 . 3_566 96.80(9) ?
V1 V5 O13 V3 . 3_566 145.83(8) ?
O2 V2 O14 V2 . 3_566 6.2(5) ?
O6 V2 O14 V2 . 3_566 178.32(11) ?
O10 V2 O14 V2 . 3_566 -82.43(10) ?
O13 V2 O14 V2 . 3_566 82.09(10) ?
O14 V2 O14 V2 3_566 3_566 0.0 ?
V1 V2 O14 V2 . 3_566 179.89(12) ?
V4 V2 O14 V2 3_566 3_566 0.12(12) ?
O2 V2 O14 V5 . . -87.7(4) ?
O6 V2 O14 V5 . . 84.43(10) ?
O10 V2 O14 V5 . . -176.32(9) ?
O13 V2 O14 V5 . . -11.80(8) ?
O14 V2 O14 V5 3_566 . -93.89(10) ?
V1 V2 O14 V5 . . 86.00(7) ?
V4 V2 O14 V5 3_566 . -93.77(7) ?
O2 V2 O14 V3 . . 100.3(4) ?
O6 V2 O14 V3 . . -87.59(10) ?
O10 V2 O14 V3 . . 11.65(8) ?
O13 V2 O14 V3 . . 176.17(9) ?
O14 V2 O14 V3 3_566 . 94.08(9) ?
V1 V2 O14 V3 . . -86.02(8) ?
V4 V2 O14 V3 3_566 . 94.20(8) ?
O2 V2 O14 V1 . . -173.7(4) ?
O6 V2 O14 V1 . . -1.57(10) ?
O10 V2 O14 V1 . . 97.68(9) ?
O13 V2 O14 V1 . . -97.80(8) ?
O14 V2 O14 V1 3_566 . -179.89(12) ?
V4 V2 O14 V1 3_566 . -179.77(4) ?
O9 V5 O14 V2 . . -81.23(10) ?
O12 V5 O14 V2 . . -178.39(10) ?
O13 V5 O14 V2 . . 11.68(8) ?
O10 V5 O14 V2 3_566 . 90.63(9) ?
V3 V5 O14 V2 3_566 . 51.11(6) ?
V4 V5 O14 V2 . . -170.03(11) ?
V1 V5 O14 V2 . . -87.11(8) ?
O9 V5 O14 V2 . 3_566 176.77(10) ?
O12 V5 O14 V2 . 3_566 79.60(10) ?
O13 V5 O14 V2 . 3_566 -90.33(9) ?
O10 V5 O14 V2 3_566 3_566 -11.38(8) ?
V3 V5 O14 V2 3_566 3_566 -50.89(6) ?
V4 V5 O14 V2 . 3_566 87.96(8) ?
V1 V5 O14 V2 . 3_566 170.88(11) ?
O9 V5 O14 V3 . . 48.6(6) ?
O12 V5 O14 V3 . . -48.6(6) ?
O13 V5 O14 V3 . . 141.5(6) ?
O10 V5 O14 V3 3_566 . -139.6(6) ?
V3 V5 O14 V3 3_566 . -179.1(6) ?
V4 V5 O14 V3 . . -40.2(6) ?
V1 V5 O14 V3 . . 42.7(6) ?
O9 V5 O14 V4 . . 88.80(9) ?
O12 V5 O14 V4 . . -8.36(8) ?
O13 V5 O14 V4 . . -178.29(9) ?
O10 V5 O14 V4 3_566 . -99.34(8) ?
V3 V5 O14 V4 3_566 . -138.86(5) ?
V1 V5 O14 V4 . . 82.91(7) ?
O9 V5 O14 V1 . . 5.89(8) ?
O12 V5 O14 V1 . . -91.27(9) ?
O13 V5 O14 V1 . . 98.79(8) ?
O10 V5 O14 V1 3_566 . 177.74(9) ?
V3 V5 O14 V1 3_566 . 138.23(6) ?
V4 V5 O14 V1 . . -82.91(7) ?
O11 V3 O14 V2 . . 176.88(10) ?
O7 V3 O14 V2 . . 80.86(9) ?
O13 V3 O14 V2 3_566 . -90.36(9) ?
O10 V3 O14 V2 . . -11.28(8) ?
V5 V3 O14 V2 3_566 . -51.09(6) ?
V4 V3 O14 V2 . . 170.05(11) ?
V1 V3 O14 V2 . . 87.14(8) ?
O11 V3 O14 V2 . 3_566 -81.12(9) ?
O7 V3 O14 V2 . 3_566 -177.14(10) ?
O13 V3 O14 V2 3_566 3_566 11.64(8) ?
O10 V3 O14 V2 . 3_566 90.72(9) ?
V5 V3 O14 V2 3_566 3_566 50.91(6) ?
V4 V3 O14 V2 . 3_566 -87.95(8) ?
V1 V3 O14 V2 . 3_566 -170.86(11) ?
O11 V3 O14 V5 . . 47.0(6) ?
O7 V3 O14 V5 . . -49.0(6) ?
O13 V3 O14 V5 3_566 . 139.8(6) ?
O10 V3 O14 V5 . . -141.1(6) ?
V5 V3 O14 V5 3_566 . 179.1(6) ?
V4 V3 O14 V5 . . 40.2(6) ?
V1 V3 O14 V5 . . -42.7(6) ?
O11 V3 O14 V4 . . 6.83(9) ?
O7 V3 O14 V4 . . -89.19(9) ?
O13 V3 O14 V4 3_566 . 99.59(8) ?
O10 V3 O14 V4 . . 178.67(9) ?
V5 V3 O14 V4 3_566 . 138.86(5) ?
V1 V3 O14 V4 . . -82.91(7) ?
O11 V3 O14 V1 . . 89.74(9) ?
O7 V3 O14 V1 . . -6.28(8) ?
O13 V3 O14 V1 3_566 . -177.50(9) ?
O10 V3 O14 V1 . . -98.42(8) ?
V5 V3 O14 V1 3_566 . -138.23(6) ?
V4 V3 O14 V1 . . 82.91(7) ?
O8 V4 O14 V2 . 3_566 -179.32(10) ?
O12 V4 O14 V2 . 3_566 -84.85(10) ?
O11 V4 O14 V2 . 3_566 86.78(9) ?
O2 V4 O14 V2 3_566 3_566 1.19(8) ?
V1 V4 O14 V2 . 3_566 -179.87(11) ?
V5 V4 O14 V2 . 3_566 -93.22(8) ?
V3 V4 O14 V2 . 3_566 93.49(8) ?
O8 V4 O14 V5 . . -86.10(9) ?
O12 V4 O14 V5 . . 8.37(8) ?
O11 V4 O14 V5 . . 179.99(9) ?
O2 V4 O14 V5 3_566 . 94.41(9) ?
V1 V4 O14 V5 . . -86.65(7) ?
V2 V4 O14 V5 3_566 . 93.22(8) ?
V3 V4 O14 V5 . . -173.29(10) ?
O8 V4 O14 V3 . . 87.19(10) ?
O12 V4 O14 V3 . . -178.33(10) ?
O11 V4 O14 V3 . . -6.71(8) ?
O2 V4 O14 V3 3_566 . -92.30(9) ?
V1 V4 O14 V3 . . 86.64(7) ?
V2 V4 O14 V3 3_566 . -93.49(8) ?
V5 V4 O14 V3 . . 173.29(10) ?
O8 V4 O14 V1 . . 0.55(9) ?
O12 V4 O14 V1 . . 95.02(9) ?
O11 V4 O14 V1 . . -93.35(9) ?
O2 V4 O14 V1 3_566 . -178.94(10) ?
V2 V4 O14 V1 3_566 . 179.87(11) ?
V5 V4 O14 V1 . . 86.65(7) ?
V3 V4 O14 V1 . . -86.64(7) ?
O8 V1 O14 V2 . . 179.60(10) ?
O7 V1 O14 V2 . . -87.03(9) ?
O9 V1 O14 V2 . . 88.02(9) ?
O6 V1 O14 V2 . . 1.35(8) ?
V4 V1 O14 V2 . . -179.85(11) ?
V5 V1 O14 V2 . . 93.73(8) ?
V3 V1 O14 V2 . . -93.31(8) ?
O8 V1 O14 V5 . . 85.87(9) ?
O7 V1 O14 V5 . . 179.24(10) ?
O9 V1 O14 V5 . . -5.71(8) ?
O6 V1 O14 V5 . . -92.38(9) ?
V4 V1 O14 V5 . . 86.42(7) ?
V2 V1 O14 V5 . . -93.73(8) ?
V3 V1 O14 V5 . . 172.96(10) ?
O8 V1 O14 V3 . . -87.08(9) ?
O7 V1 O14 V3 . . 6.29(8) ?
O9 V1 O14 V3 . . -178.67(10) ?
O6 V1 O14 V3 . . 94.67(9) ?
V4 V1 O14 V3 . . -86.54(7) ?
V2 V1 O14 V3 . . 93.31(8) ?
V5 V1 O14 V3 . . -172.96(10) ?
O8 V1 O14 V4 . . -0.54(9) ?
O7 V1 O14 V4 . . 92.83(9) ?
O9 V1 O14 V4 . . -92.13(9) ?
O6 V1 O14 V4 . . -178.79(10) ?
V2 V1 O14 V4 . . 179.85(11) ?
V5 V1 O14 V4 . . -86.42(7) ?
V3 V1 O14 V4 . . 86.54(7) ?
O15 V6 V8 O17 . . 1.5(2) ?
O21 V6 V8 O17 . . 1.9(2) ?
O22 V6 V8 O17 . . -100.58(17) ?
O20 V6 V8 O17 . . 102.02(16) ?
O23 V6 V8 O17 . . 179.52(16) ?
O28 V6 V8 O17 . . -179.11(17) ?
V10 V6 V8 O17 . . -178.84(15) ?
O15 V6 V8 O21 . . -0.32(18) ?
O22 V6 V8 O21 . . -102.44(15) ?
O20 V6 V8 O21 . . 100.16(15) ?
O23 V6 V8 O21 . . 177.66(15) ?
O28 V6 V8 O21 . . 179.03(15) ?
V10 V6 V8 O21 . . 179.30(13) ?
O15 V6 V8 O24 . . -101.55(15) ?
O21 V6 V8 O24 . . -101.23(15) ?
O22 V6 V8 O24 . . 156.33(10) ?
O20 V6 V8 O24 . . -1.07(10) ?
O23 V6 V8 O24 . . 76.43(11) ?
O28 V6 V8 O24 . . 77.80(10) ?
V10 V6 V8 O24 . . 78.08(7) ?
O15 V6 V8 O25 . . 101.87(15) ?
O21 V6 V8 O25 . . 102.19(15) ?
O22 V6 V8 O25 . . -0.25(10) ?
O20 V6 V8 O25 . . -157.65(10) ?
O23 V6 V8 O25 . . -80.15(11) ?
O28 V6 V8 O25 . . -78.78(10) ?
V10 V6 V8 O25 . . -78.51(7) ?
O15 V6 V8 O19 . 3_665 179.61(15) ?
O21 V6 V8 O19 . 3_665 179.93(16) ?
O22 V6 V8 O19 . 3_665 77.49(11) ?
O20 V6 V8 O19 . 3_665 -79.91(11) ?
O23 V6 V8 O19 . 3_665 -2.41(12) ?
O28 V6 V8 O19 . 3_665 -1.04(11) ?
V10 V6 V8 O19 . 3_665 -0.77(8) ?
O15 V6 V8 O28 . . -179.35(15) ?
O21 V6 V8 O28 . . -179.03(15) ?
O22 V6 V8 O28 . . 78.53(10) ?
O20 V6 V8 O28 . . -78.87(10) ?
O23 V6 V8 O28 . . -1.37(10) ?
V10 V6 V8 O28 . . 0.27(7) ?
O15 V6 V8 V10 . 3_665 -178.97(13) ?
O21 V6 V8 V10 . 3_665 -178.66(13) ?
O22 V6 V8 V10 . 3_665 78.90(7) ?
O20 V6 V8 V10 . 3_665 -78.50(7) ?
O23 V6 V8 V10 . 3_665 -0.99(8) ?
O28 V6 V8 V10 . 3_665 0.37(7) ?
V10 V6 V8 V10 . 3_665 0.65(3) ?
O15 V6 V8 V9 . . 125.33(13) ?
O21 V6 V8 V9 . . 125.65(13) ?
O22 V6 V8 V9 . . 23.21(7) ?
O20 V6 V8 V9 . . -134.19(7) ?
O23 V6 V8 V9 . . -56.69(8) ?
O28 V6 V8 V9 . . -55.32(7) ?
V10 V6 V8 V9 . . -55.05(2) ?
O15 V6 V8 V7 . . -123.96(13) ?
O21 V6 V8 V7 . . -123.64(13) ?
O22 V6 V8 V7 . . 133.92(7) ?
O20 V6 V8 V7 . . -23.48(7) ?
O23 V6 V8 V7 . . 54.02(8) ?
O28 V6 V8 V7 . . 55.39(7) ?
V10 V6 V8 V7 . . 55.66(2) ?
O18 V9 V8 O17 . . 4.05(19) ?
O25 V9 V8 O17 . . -4.37(18) ?
O22 V9 V8 O17 . . 104.83(15) ?
O27 V9 V8 O17 3_665 . -99.47(15) ?
O26 V9 V8 O17 . . -172.80(15) ?
O28 V9 V8 O17 . . -172.20(15) ?
V7 V9 V8 O17 3_665 . -124.86(13) ?
O18 V9 V8 O21 . . -97.35(15) ?
O25 V9 V8 O21 . . -105.77(15) ?
O22 V9 V8 O21 . . 3.43(10) ?
O27 V9 V8 O21 3_665 . 159.13(10) ?
O26 V9 V8 O21 . . 85.80(11) ?
O28 V9 V8 O21 . . 86.39(10) ?
V7 V9 V8 O21 3_665 . 133.74(8) ?
O18 V9 V8 O24 . . 174.19(15) ?
O25 V9 V8 O24 . . 165.77(16) ?
O22 V9 V8 O24 . . -85.04(11) ?
O27 V9 V8 O24 3_665 . 70.66(11) ?
O26 V9 V8 O24 . . -2.66(12) ?
O28 V9 V8 O24 . . -2.07(11) ?
V7 V9 V8 O24 3_665 . 45.27(9) ?
O18 V9 V8 O25 . . 8.42(18) ?
O22 V9 V8 O25 . . 109.20(15) ?
O27 V9 V8 O25 3_665 . -95.10(14) ?
O26 V9 V8 O25 . . -168.43(15) ?
O28 V9 V8 O25 . . -167.84(15) ?
V7 V9 V8 O25 3_665 . -120.49(13) ?
O18 V9 V8 O19 . 3_665 99.54(15) ?
O25 V9 V8 O19 . 3_665 91.12(14) ?
O22 V9 V8 O19 . 3_665 -159.68(10) ?
O27 V9 V8 O19 3_665 3_665 -3.99(9) ?
O26 V9 V8 O19 . 3_665 -77.31(10) ?
O28 V9 V8 O19 . 3_665 -76.72(10) ?
V7 V9 V8 O19 3_665 3_665 -29.37(7) ?
O18 V9 V8 O28 . . 176.26(15) ?
O25 V9 V8 O28 . . 167.84(15) ?
O22 V9 V8 O28 . . -82.97(10) ?
O27 V9 V8 O28 3_665 . 72.73(9) ?
O26 V9 V8 O28 . . -0.59(10) ?
V7 V9 V8 O28 3_665 . 47.34(7) ?
O18 V9 V8 V10 . 3_665 125.92(13) ?
O25 V9 V8 V10 . 3_665 117.50(13) ?
O22 V9 V8 V10 . 3_665 -133.30(7) ?
O27 V9 V8 V10 3_665 3_665 22.40(6) ?
O26 V9 V8 V10 . 3_665 -50.93(8) ?
O28 V9 V8 V10 . 3_665 -50.34(7) ?
V7 V9 V8 V10 3_665 3_665 -2.99(3) ?
O18 V9 V8 V6 . . -124.13(13) ?
O25 V9 V8 V6 . . -132.55(13) ?
O22 V9 V8 V6 . . -23.35(7) ?
O27 V9 V8 V6 3_665 . 132.35(7) ?
O26 V9 V8 V6 . . 59.02(8) ?
O28 V9 V8 V6 . . 59.62(7) ?
V7 V9 V8 V6 3_665 . 106.96(3) ?
O18 V9 V8 V7 . . -178.98(13) ?
O25 V9 V8 V7 . . 172.60(13) ?
O22 V9 V8 V7 . . -78.20(7) ?
O27 V9 V8 V7 3_665 . 77.50(7) ?
O26 V9 V8 V7 . . 4.17(8) ?
O28 V9 V8 V7 . . 4.76(7) ?
V7 V9 V8 V7 3_665 . 52.11(3) ?
O16 V7 V8 O17 . . -2.68(19) ?
O20 V7 V8 O17 . . -103.62(16) ?
O24 V7 V8 O17 . . 7.35(18) ?
O26 V7 V8 O17 3_665 . 99.77(15) ?
O27 V7 V8 O17 . . 171.69(15) ?
O28 V7 V8 O17 . . 172.14(15) ?
V9 V7 V8 O17 3_665 . 125.07(14) ?
O16 V7 V8 O21 . . 97.93(15) ?
O20 V7 V8 O21 . . -3.00(11) ?
O24 V7 V8 O21 . . 107.96(15) ?
O26 V7 V8 O21 3_665 . -159.62(10) ?
O27 V7 V8 O21 . . -87.70(11) ?
O28 V7 V8 O21 . . -87.25(10) ?
V9 V7 V8 O21 3_665 . -134.31(8) ?
O16 V7 V8 O24 . . -10.03(18) ?
O20 V7 V8 O24 . . -110.96(15) ?
O26 V7 V8 O24 3_665 . 92.42(14) ?
O27 V7 V8 O24 . . 164.34(15) ?
O28 V7 V8 O24 . . 164.79(15) ?
V9 V7 V8 O24 3_665 . 117.72(13) ?
O16 V7 V8 O25 . . -174.78(15) ?
O20 V7 V8 O25 . . 84.29(11) ?
O24 V7 V8 O25 . . -164.75(16) ?
O26 V7 V8 O25 3_665 . -72.33(11) ?
O27 V7 V8 O25 . . -0.41(12) ?
O28 V7 V8 O25 . . 0.04(11) ?
V9 V7 V8 O25 3_665 . -47.02(9) ?
O16 V7 V8 O19 . 3_665 -99.43(14) ?
O20 V7 V8 O19 . 3_665 159.64(10) ?
O24 V7 V8 O19 . 3_665 -89.40(14) ?
O26 V7 V8 O19 3_665 3_665 3.02(9) ?
O27 V7 V8 O19 . 3_665 74.94(10) ?
O28 V7 V8 O19 . 3_665 75.39(10) ?
V9 V7 V8 O19 3_665 3_665 28.33(7) ?
O16 V7 V8 O28 . . -174.82(15) ?
O20 V7 V8 O28 . . 84.25(10) ?
O24 V7 V8 O28 . . -164.79(15) ?
O26 V7 V8 O28 3_665 . -72.37(9) ?
O27 V7 V8 O28 . . -0.45(10) ?
V9 V7 V8 O28 3_665 . -47.07(7) ?
O16 V7 V8 V10 . 3_665 -124.07(13) ?
O20 V7 V8 V10 . 3_665 135.00(8) ?
O24 V7 V8 V10 . 3_665 -114.04(13) ?
O26 V7 V8 V10 3_665 3_665 -21.62(6) ?
O27 V7 V8 V10 . 3_665 50.30(8) ?
O28 V7 V8 V10 . 3_665 50.75(7) ?
V9 V7 V8 V10 3_665 3_665 3.69(3) ?
O16 V7 V8 V6 . . 125.48(13) ?
O20 V7 V8 V6 . . 24.55(8) ?
O24 V7 V8 V6 . . 135.52(13) ?
O26 V7 V8 V6 3_665 . -132.07(7) ?
O27 V7 V8 V6 . . -60.14(8) ?
O28 V7 V8 V6 . . -59.69(7) ?
V9 V7 V8 V6 3_665 . -106.76(3) ?
O16 V7 V8 V9 . . -179.59(13) ?
O20 V7 V8 V9 . . 79.48(8) ?
O24 V7 V8 V9 . . -169.55(13) ?
O26 V7 V8 V9 3_665 . -77.14(7) ?
O27 V7 V8 V9 . . -5.21(8) ?
O28 V7 V8 V9 . . -4.76(7) ?
V9 V7 V8 V9 3_665 . -51.83(3) ?
O15 V6 V10 O19 . . 3.01(19) ?
O21 V6 V10 O19 . . -176.19(17) ?
O22 V6 V10 O19 . . 100.29(16) ?
O20 V6 V10 O19 . . -94.77(16) ?
O23 V6 V10 O19 . . 0.70(19) ?
O28 V6 V10 O19 . . -176.35(16) ?
V8 V6 V10 O19 . . -176.64(14) ?
O15 V6 V10 O23 . . 2.31(17) ?
O21 V6 V10 O23 . . -176.88(15) ?
O22 V6 V10 O23 . . 99.60(14) ?
O20 V6 V10 O23 . . -95.47(14) ?
O28 V6 V10 O23 . . -177.05(14) ?
V8 V6 V10 O23 . . -177.34(12) ?
O15 V6 V10 O26 . . -102.27(14) ?
O21 V6 V10 O26 . . 78.53(11) ?
O22 V6 V10 O26 . . -4.99(10) ?
O20 V6 V10 O26 . . 159.95(10) ?
O23 V6 V10 O26 . . -104.58(14) ?
O28 V6 V10 O26 . . 78.37(10) ?
V8 V6 V10 O26 . . 78.08(7) ?
O15 V6 V10 O27 . . 101.77(14) ?
O21 V6 V10 O27 . . -77.43(11) ?
O22 V6 V10 O27 . . -160.95(10) ?
O20 V6 V10 O27 . . 3.99(9) ?
O23 V6 V10 O27 . . 99.46(14) ?
O28 V6 V10 O27 . . -77.59(10) ?
V8 V6 V10 O27 . . -77.88(7) ?
O15 V6 V10 O28 . 3_665 178.73(14) ?
O21 V6 V10 O28 . 3_665 -0.46(12) ?
O22 V6 V10 O28 . 3_665 -83.98(11) ?
O20 V6 V10 O28 . 3_665 80.95(10) ?
O23 V6 V10 O28 . 3_665 176.42(15) ?
O28 V6 V10 O28 . 3_665 -0.63(14) ?
V8 V6 V10 O28 . 3_665 -0.92(8) ?
O15 V6 V10 O28 . . 179.36(14) ?
O21 V6 V10 O28 . . 0.17(11) ?
O22 V6 V10 O28 . . -83.36(10) ?
O20 V6 V10 O28 . . 81.58(10) ?
O23 V6 V10 O28 . . 177.05(14) ?
V8 V6 V10 O28 . . -0.29(7) ?
O23 V10 O19 V8 . 3_665 179.08(11) ?
O26 V10 O19 V8 . 3_665 -79.61(12) ?
O27 V10 O19 V8 . 3_665 82.37(12) ?
O28 V10 O19 V8 3_665 3_665 2.03(11) ?
O28 V10 O19 V8 . 3_665 10.9(5) ?
V6 V10 O19 V8 . 3_665 178.64(5) ?
O16 V7 O20 V6 . . -175.26(14) ?
O24 V7 O20 V6 . . -71.69(14) ?
O26 V7 O20 V6 3_665 . 26.7(3) ?
O27 V7 O20 V6 . . 83.67(14) ?
O28 V7 O20 V6 . . 6.93(12) ?
V9 V7 O20 V6 3_665 . 82.72(14) ?
V8 V7 O20 V6 . . -40.99(12) ?
O15 V6 O20 V7 . . 177.09(14) ?
O21 V6 O20 V7 . . 73.43(14) ?
O22 V6 O20 V7 . . -17.3(3) ?
O23 V6 O20 V7 . . -83.27(14) ?
O28 V6 O20 V7 . . -6.74(12) ?
V8 V6 O20 V7 . . 41.56(12) ?
V10 V6 O20 V7 . . -52.18(12) ?
O17 V8 O21 V6 . . -178.69(14) ?
O24 V8 O21 V6 . . 78.40(13) ?
O25 V8 O21 V6 . . -76.97(13) ?
O19 V8 O21 V6 3_665 . -0.2(3) ?
O28 V8 O21 V6 . . 0.74(12) ?
V10 V8 O21 V6 3_665 . 1.64(16) ?
V9 V8 O21 V6 . . -45.74(11) ?
V7 V8 O21 V6 . . 47.27(11) ?
O15 V6 O21 V8 . . 179.77(13) ?
O22 V6 O21 V8 . . 76.12(13) ?
O20 V6 O21 V8 . . -77.39(13) ?
O23 V6 O21 V8 . . -4.7(3) ?
O28 V6 O21 V8 . . -0.73(11) ?
V10 V6 O21 V8 . . -0.85(16) ?
O18 V9 O22 V6 . . 175.85(15) ?
O25 V9 O22 V6 . . 71.21(14) ?
O27 V9 O22 V6 3_665 . -34.1(3) ?
O26 V9 O22 V6 . . -85.06(13) ?
O28 V9 O22 V6 . . -8.95(12) ?
V7 V9 O22 V6 3_665 . -85.10(14) ?
V8 V9 O22 V6 . . 39.27(11) ?
O15 V6 O22 V9 . . -175.25(14) ?
O21 V6 O22 V9 . . -71.04(14) ?
O20 V6 O22 V9 . . 19.2(3) ?
O23 V6 O22 V9 . . 84.86(13) ?
O28 V6 O22 V9 . . 8.62(12) ?
V8 V6 O22 V9 . . -39.46(11) ?
V10 V6 O22 V9 . . 54.17(11) ?
O19 V10 O23 V6 . . -179.57(11) ?
O26 V10 O23 V6 . . 77.66(12) ?
O27 V10 O23 V6 . . -81.64(12) ?
O28 V10 O23 V6 3_665 . -10.9(4) ?
O28 V10 O23 V6 . . -2.24(11) ?
V8 V10 O23 V6 3_665 . -178.49(5) ?
O15 V6 O23 V10 . . -178.25(13) ?
O21 V6 O23 V10 . . 6.2(3) ?
O22 V6 O23 V10 . . -75.95(12) ?
O20 V6 O23 V10 . . 79.93(12) ?
O28 V6 O23 V10 . . 2.14(10) ?
V8 V6 O23 V10 . . 3.18(15) ?
O16 V7 O24 V8 . . 172.73(13) ?
O20 V7 O24 V8 . . 68.34(13) ?
O26 V7 O24 V8 3_665 . -86.58(12) ?
O27 V7 O24 V8 . . -31.8(3) ?
O28 V7 O24 V8 . . -11.33(11) ?
V9 V7 O24 V8 3_665 . -85.60(13) ?
O17 V8 O24 V7 . . -174.66(13) ?
O21 V8 O24 V7 . . -70.56(13) ?
O25 V8 O24 V7 . . 30.8(3) ?
O19 V8 O24 V7 3_665 . 86.10(12) ?
O28 V8 O24 V7 . . 11.13(11) ?
V10 V8 O24 V7 3_665 . 54.82(10) ?
V6 V8 O24 V7 . . -37.86(10) ?
V9 V8 O24 V7 . . 12.66(15) ?
O18 V9 O25 V8 . . -174.09(12) ?
O22 V9 O25 V8 . . -70.35(13) ?
O27 V9 O25 V8 3_665 . 85.17(12) ?
O26 V9 O25 V8 . . 24.4(3) ?
O28 V9 O25 V8 . . 9.09(11) ?
V7 V9 O25 V8 3_665 . 84.27(13) ?
O17 V8 O25 V9 . . 176.77(13) ?
O21 V8 O25 V9 . . 72.87(13) ?
O24 V8 O25 V9 . . -28.6(3) ?
O19 V8 O25 V9 3_665 . -83.94(13) ?
O28 V8 O25 V9 . . -8.92(11) ?
V10 V8 O25 V9 3_665 . -52.45(10) ?
V6 V8 O25 V9 . . 40.31(11) ?
V7 V8 O25 V9 . . -8.95(16) ?
O19 V10 O26 V7 . 3_665 73.23(12) ?
O23 V10 O26 V7 . 3_665 -178.78(11) ?
O27 V10 O26 V7 . 3_665 -58.1(3) ?
O28 V10 O26 V7 3_665 3_665 -14.08(10) ?
O28 V10 O26 V7 . 3_665 -93.45(11) ?
V8 V10 O26 V7 3_665 3_665 33.72(9) ?
V6 V10 O26 V7 . 3_665 -142.21(9) ?
O19 V10 O26 V9 . . 179.02(11) ?
O23 V10 O26 V9 . . -72.99(12) ?
O27 V10 O26 V9 . . 47.7(3) ?
O28 V10 O26 V9 3_665 . 91.71(11) ?
O28 V10 O26 V9 . . 12.33(9) ?
V8 V10 O26 V9 3_665 . 139.51(8) ?
V6 V10 O26 V9 . . -36.43(9) ?
O18 V9 O26 V10 . . 170.45(12) ?
O25 V9 O26 V10 . . -27.8(3) ?
O22 V9 O26 V10 . . 68.56(11) ?
O27 V9 O26 V10 3_665 . -91.41(11) ?
O28 V9 O26 V10 . . -12.18(9) ?
V7 V9 O26 V10 3_665 . -111.49(13) ?
V8 V9 O26 V10 . . -11.73(13) ?
O18 V9 O26 V7 . 3_665 -78.06(12) ?
O25 V9 O26 V7 . 3_665 83.7(2) ?
O22 V9 O26 V7 . 3_665 -179.95(10) ?
O27 V9 O26 V7 3_665 3_665 20.08(9) ?
O28 V9 O26 V7 . 3_665 99.31(9) ?
V8 V9 O26 V7 . 3_665 99.76(8) ?
O19 V10 O27 V9 . 3_665 -73.16(12) ?
O23 V10 O27 V9 . 3_665 -179.98(11) ?
O26 V10 O27 V9 . 3_665 58.8(3) ?
O28 V10 O27 V9 3_665 3_665 14.51(10) ?
O28 V10 O27 V9 . 3_665 94.19(11) ?
V8 V10 O27 V9 3_665 3_665 -33.30(9) ?
V6 V10 O27 V9 . 3_665 142.91(9) ?
O19 V10 O27 V7 . . 179.59(11) ?
O23 V10 O27 V7 . . 72.77(12) ?
O26 V10 O27 V7 . . -48.5(3) ?
O28 V10 O27 V7 3_665 . -92.74(10) ?
O28 V10 O27 V7 . . -13.06(9) ?
V8 V10 O27 V7 3_665 . -140.55(8) ?
V6 V10 O27 V7 . . 35.66(8) ?
O16 V7 O27 V10 . . -170.99(11) ?
O20 V7 O27 V10 . . -67.83(11) ?
O24 V7 O27 V10 . . 33.4(3) ?
O26 V7 O27 V10 3_665 . 90.51(10) ?
O28 V7 O27 V10 . . 12.74(9) ?
V9 V7 O27 V10 3_665 . 111.00(13) ?
V8 V7 O27 V10 . . 13.08(12) ?
O16 V7 O27 V9 . 3_665 78.01(12) ?
O20 V7 O27 V9 . 3_665 -178.83(10) ?
O24 V7 O27 V9 . 3_665 -77.6(2) ?
O26 V7 O27 V9 3_665 3_665 -20.49(9) ?
O28 V7 O27 V9 . 3_665 -98.26(9) ?
V8 V7 O27 V9 . 3_665 -97.92(8) ?
O19 V10 O28 V10 . 3_665 -9.0(5) ?
O23 V10 O28 V10 . 3_665 -177.69(11) ?
O26 V10 O28 V10 . 3_665 83.71(9) ?
O27 V10 O28 V10 . 3_665 -82.36(9) ?
O28 V10 O28 V10 3_665 3_665 0.0 ?
V8 V10 O28 V10 3_665 3_665 -0.28(11) ?
V6 V10 O28 V10 . 3_665 -179.49(12) ?
O19 V10 O28 V9 . . -103.4(4) ?
O23 V10 O28 V9 . . 87.94(9) ?
O26 V10 O28 V9 . . -10.65(8) ?
O27 V10 O28 V9 . . -176.73(9) ?
O28 V10 O28 V9 3_665 . -94.37(9) ?
V8 V10 O28 V9 3_665 . -94.64(7) ?
V6 V10 O28 V9 . . 86.14(7) ?
O19 V10 O28 V7 . . 84.5(5) ?
O23 V10 O28 V7 . . -84.20(9) ?
O26 V10 O28 V7 . . 177.21(9) ?
O27 V10 O28 V7 . . 11.13(8) ?
O28 V10 O28 V7 3_665 . 93.49(9) ?
V8 V10 O28 V7 3_665 . 93.22(7) ?
V6 V10 O28 V7 . . -86.00(7) ?
O19 V10 O28 V8 . . 172.6(5) ?
O23 V10 O28 V8 . . 3.9(6) ?
O26 V10 O28 V8 . . -94.7(6) ?
O27 V10 O28 V8 . . 99.2(6) ?
O28 V10 O28 V8 3_665 . -178.4(6) ?
V8 V10 O28 V8 3_665 . -178.7(5) ?
V6 V10 O28 V8 . . 2.1(5) ?
O19 V10 O28 V6 . . 170.5(4) ?
O23 V10 O28 V6 . . 1.80(9) ?
O26 V10 O28 V6 . . -96.79(8) ?
O27 V10 O28 V6 . . 97.13(8) ?
O28 V10 O28 V6 3_665 . 179.49(12) ?
V8 V10 O28 V6 3_665 . 179.22(3) ?
O25 V9 O28 V10 . 3_665 81.76(10) ?
O22 V9 O28 V10 . 3_665 178.40(11) ?
O27 V9 O28 V10 3_665 3_665 -12.41(9) ?
O26 V9 O28 V10 . 3_665 -91.92(9) ?
V7 V9 O28 V10 3_665 3_665 -52.13(7) ?
V8 V9 O28 V10 . 3_665 88.59(8) ?
O25 V9 O28 V10 . . -176.29(10) ?
O22 V9 O28 V10 . . -79.64(10) ?
O27 V9 O28 V10 3_665 . 89.54(9) ?
O26 V9 O28 V10 . . 10.03(8) ?
V7 V9 O28 V10 3_665 . 49.82(6) ?
V8 V9 O28 V10 . . -169.46(10) ?
O25 V9 O28 V8 . . -6.83(8) ?
O22 V9 O28 V8 . . 89.81(9) ?
O27 V9 O28 V8 3_665 . -101.01(9) ?
O26 V9 O28 V8 . . 179.49(8) ?
V7 V9 O28 V8 3_665 . -140.73(5) ?
O25 V9 O28 V6 . . -90.20(9) ?
O22 V9 O28 V6 . . 6.44(9) ?
O27 V9 O28 V6 3_665 . 175.62(10) ?
O26 V9 O28 V6 . . 96.12(8) ?
V7 V9 O28 V6 3_665 . 135.90(6) ?
V8 V9 O28 V6 . . -83.37(7) ?
O20 V7 O28 V10 . 3_665 -177.08(11) ?
O24 V7 O28 V10 . 3_665 -80.32(10) ?
O26 V7 O28 V10 3_665 3_665 11.55(9) ?
O27 V7 O28 V10 . 3_665 90.94(9) ?
V9 V7 O28 V10 3_665 3_665 52.07(6) ?
V8 V7 O28 V10 . 3_665 -88.68(8) ?
O20 V7 O28 V10 . . 81.01(10) ?
O24 V7 O28 V10 . . 177.76(9) ?
O26 V7 O28 V10 3_665 . -90.37(9) ?
O27 V7 O28 V10 . . -10.97(8) ?
V9 V7 O28 V10 3_665 . -49.84(6) ?
V8 V7 O28 V10 . . 169.41(10) ?
O20 V7 O28 V8 . . -88.40(9) ?
O24 V7 O28 V8 . . 8.35(8) ?
O26 V7 O28 V8 3_665 . 100.22(9) ?
O27 V7 O28 V8 . . 179.62(9) ?
V9 V7 O28 V8 3_665 . 140.75(5) ?
O20 V7 O28 V6 . . -5.05(9) ?
O24 V7 O28 V6 . . 91.71(9) ?
O26 V7 O28 V6 3_665 . -176.42(10) ?
O27 V7 O28 V6 . . -97.03(8) ?
V9 V7 O28 V6 3_665 . -135.90(6) ?
V8 V7 O28 V6 . . 83.36(7) ?
O21 V8 O28 V10 . 3_665 178.91(10) ?
O24 V8 O28 V10 . 3_665 84.47(9) ?
O25 V8 O28 V10 . 3_665 -87.13(9) ?
O19 V8 O28 V10 3_665 3_665 -1.46(8) ?
V6 V8 O28 V10 . 3_665 179.45(10) ?
V9 V8 O28 V10 . 3_665 -93.78(8) ?
V7 V8 O28 V10 . 3_665 92.84(8) ?
O21 V8 O28 V10 . . -2.7(6) ?
O24 V8 O28 V10 . . -97.1(6) ?
O25 V8 O28 V10 . . 91.3(6) ?
O19 V8 O28 V10 3_665 . 177.0(6) ?
V10 V8 O28 V10 3_665 . 178.4(6) ?
V6 V8 O28 V10 . . -2.1(5) ?
V9 V8 O28 V10 . . 84.7(6) ?
V7 V8 O28 V10 . . -88.7(6) ?
O21 V8 O28 V9 . . -87.31(9) ?
O24 V8 O28 V9 . . 178.25(9) ?
O25 V8 O28 V9 . . 6.65(8) ?
O19 V8 O28 V9 3_665 . 92.32(9) ?
V10 V8 O28 V9 3_665 . 93.78(8) ?
V6 V8 O28 V9 . . -86.77(7) ?
V7 V8 O28 V9 . . -173.38(10) ?
O21 V8 O28 V7 . . 86.07(9) ?
O24 V8 O28 V7 . . -8.37(8) ?
O25 V8 O28 V7 . . -179.96(9) ?
O19 V8 O28 V7 3_665 . -94.30(9) ?
V10 V8 O28 V7 3_665 . -92.84(8) ?
V6 V8 O28 V7 . . 86.61(7) ?
V9 V8 O28 V7 . . 173.38(10) ?
O21 V8 O28 V6 . . -0.54(8) ?
O24 V8 O28 V6 . . -94.98(8) ?
O25 V8 O28 V6 . . 93.43(9) ?
O19 V8 O28 V6 3_665 . 179.09(9) ?
V10 V8 O28 V6 3_665 . -179.45(10) ?
V9 V8 O28 V6 . . 86.77(7) ?
V7 V8 O28 V6 . . -86.61(7) ?
O21 V6 O28 V10 . . -179.86(9) ?
O22 V6 O28 V10 . . 86.61(9) ?
O20 V6 O28 V10 . . -88.56(9) ?
O23 V6 O28 V10 . . -1.57(8) ?
V8 V6 O28 V10 . . 179.61(10) ?
O21 V6 O28 V9 . . 87.05(9) ?
O22 V6 O28 V9 . . -6.48(9) ?
O20 V6 O28 V9 . . 178.35(10) ?
O23 V6 O28 V9 . . -94.66(9) ?
V8 V6 O28 V9 . . 86.53(7) ?
V10 V6 O28 V9 . . -93.08(8) ?
O21 V6 O28 V7 . . -86.39(9) ?
O22 V6 O28 V7 . . -179.93(10) ?
O20 V6 O28 V7 . . 4.90(9) ?
O23 V6 O28 V7 . . 91.90(9) ?
V8 V6 O28 V7 . . -86.92(7) ?
V10 V6 O28 V7 . . 93.47(8) ?
O21 V6 O28 V8 . . 0.53(8) ?
O22 V6 O28 V8 . . -93.00(9) ?
O20 V6 O28 V8 . . 91.83(9) ?
O23 V6 O28 V8 . . 178.82(9) ?
V10 V6 O28 V8 . . -179.61(10) ?
N2 C1 C2 C3 . . -70.9(4) y
C1 C2 C3 N1 . . -59.4(5) y
N3 C4 C5 C6 . . 167.6(3) y
C4 C5 C6 N4 . . 73.3(5) y
N5 C7 C8 C9 . . -88(3) y
C7 C8 C9 N6 . . -82(2) y
N7 C10 C11 C12 . . -75.7(11) y
C10 C11 C12 N8 . . -71.2(14) y
